data_1560754
loop_
_publ_author_name
'Thomas-Hargreaves, Lewis R.'
'Giansiracusa, Marcus J.'
'Gregson, Matthew'
'Zanda, Emanuele'
'O'Donnell, Felix'
'Wooles, Ashley J.'
'Chilton, Nicholas F.'
'Liddle, Stephen T.'

_publ_section_title
;
 Correlating axial and equatorial ligand field effects to the
 single-molecule magnet performances of a family of dysprosium
 bis-methanediide complexes
;
_journal_issue 11
_journal_name_full 'Chemical Science'
_journal_page_first 3911
_journal_page_last 3920
_journal_paper_doi 10.1039/D1SC00238D
_journal_volume 12
_journal_year 2021
_chemical_formula_moiety 'C62 H76 Dy N4 P4 Si4, C31 H40 K O7'
_chemical_formula_sum 'C93 H116 Dy K N4 O7 P4 Si4'
_chemical_formula_weight 1839.73
_chemical_properties_physical Air-sensitive,Moisture-sensitive,Oxygen-sensitive
_space_group_crystal_system monoclinic
_space_group_IT_number 14
_space_group_name_Hall '-P 2yn'
_space_group_name_H-M_alt 'P 1 21/n 1'
_atom_sites_solution_hydrogens geom
_atom_sites_solution_primary iterative
_atom_sites_solution_secondary difmap
_audit_creation_date 2018-06-27
_audit_creation_method
;
Olex2 1.2
(compiled 2018.05.29 svn.r3508 for OlexSys, GUI svn.r5506)
;
_audit_update_record
;
2020-12-18 deposited with the CCDC.	2021-03-02 downloaded from the CCDC.
;
_cell_angle_alpha 90
_cell_angle_beta 97.5329(11)
_cell_angle_gamma 90
_cell_formula_units_Z 4
_cell_length_a 13.23949(14)
_cell_length_b 23.5137(3)
_cell_length_c 30.0645(4)
_cell_measurement_reflns_used 20482
_cell_measurement_temperature 120(2)
_cell_measurement_theta_max 73.8670
_cell_measurement_theta_min 3.9580
_cell_volume 9278.6(2)
_computing_cell_refinement
;
CrysAlisPro, Agilent Technologies,
Version 1.171.37.35 (release 13-08-2014 CrysAlis171 .NET)
(compiled Aug 13 2014,18:06:01)
;
_computing_data_collection
;
CrysAlisPro, Agilent Technologies,
Version 1.171.37.35 (release 13-08-2014 CrysAlis171 .NET)
(compiled Aug 13 2014,18:06:01)
;
_computing_data_reduction
;
CrysAlisPro, Agilent Technologies,
Version 1.171.37.35 (release 13-08-2014 CrysAlis171 .NET)
(compiled Aug 13 2014,18:06:01)
;
_computing_molecular_graphics 'Olex2 (Dolomanov et al., 2009)'
_computing_publication_material 'Olex2 (Dolomanov et al., 2009)'
_computing_structure_refinement 'ShelXL (Sheldrick, 2015)'
_computing_structure_solution
;
Superflip (Palatinus & Chapuis, 2007;Palatinus & van der Lee, 2008;
Palatinus et al., 2012)
;
_diffrn_ambient_environment N~2~
_diffrn_ambient_temperature 120(2)
_diffrn_crystal_treatment 'flash frozen in gaseous N2'
_diffrn_detector 'CCD plate'
_diffrn_detector_area_resol_mean 4.2207
_diffrn_detector_type TitanS2
_diffrn_measured_fraction_theta_full 0.998
_diffrn_measured_fraction_theta_max 0.971
_diffrn_measurement_details
;
#__ type_ start__ end____ width___ exp.time_
  1 omega  -27.00   24.00   1.0000    5.0000
omega____ theta____ kappa____ phi______ frames
    -      -43.0601   38.0000   60.0000 51

#__ type_ start__ end____ width___ exp.time_
  2 omega  -50.00   26.00   1.0000    5.0000
omega____ theta____ kappa____ phi______ frames
    -      -43.0601   38.0000  150.0000 76

#__ type_ start__ end____ width___ exp.time_
  3 omega  -66.00  -21.00   1.0000    5.0000
omega____ theta____ kappa____ phi______ frames
    -      -43.0601   57.0000   30.0000 45

#__ type_ start__ end____ width___ exp.time_
  4 omega  -35.00   24.00   1.0000    5.0000
omega____ theta____ kappa____ phi______ frames
    -      -43.0601   38.0000 -150.0000 59

#__ type_ start__ end____ width___ exp.time_
  5 omega   88.00  177.00   1.0000   20.0000
omega____ theta____ kappa____ phi______ frames
    -      103.6263    0.0000 -150.0000 89

#__ type_ start__ end____ width___ exp.time_
  6 omega   81.00  172.00   1.0000   20.0000
omega____ theta____ kappa____ phi______ frames
    -      103.6263   45.0000   60.0000 91

#__ type_ start__ end____ width___ exp.time_
  7 omega   57.00   88.00   1.0000   20.0000
omega____ theta____ kappa____ phi______ frames
    -      103.6263  -45.0000  120.0000 31

#__ type_ start__ end____ width___ exp.time_
  8 omega   57.00   83.00   1.0000   20.0000
omega____ theta____ kappa____ phi______ frames
    -      103.6263  -45.0000   60.0000 26

#__ type_ start__ end____ width___ exp.time_
  9 omega   41.00   87.00   1.0000   20.0000
omega____ theta____ kappa____ phi______ frames
    -      103.6263  -45.0000  -60.0000 46

#__ type_ start__ end____ width___ exp.time_
 10 omega   50.00   76.00   1.0000   20.0000
omega____ theta____ kappa____ phi______ frames
    -      103.6263    0.0000 -150.0000 26

#__ type_ start__ end____ width___ exp.time_
 11 omega   36.00   90.00   1.0000   20.0000
omega____ theta____ kappa____ phi______ frames
    -      103.6263  -45.0000 -120.0000 54

#__ type_ start__ end____ width___ exp.time_
 12 omega   27.00   83.00   1.0000   20.0000
omega____ theta____ kappa____ phi______ frames
    -      103.6263  -94.0000 -120.0000 56
;
_diffrn_measurement_device 'four-circle diffractometer'
_diffrn_measurement_device_type 'GV1000, TitanS2'
_diffrn_measurement_method '\w scans'
_diffrn_measurement_specimen_support 'MiTeGen micromount'
_diffrn_orient_matrix_UB_11 -0.0511333000
_diffrn_orient_matrix_UB_12 0.0427151000
_diffrn_orient_matrix_UB_13 -0.0347219000
_diffrn_orient_matrix_UB_21 0.1015770000
_diffrn_orient_matrix_UB_22 0.0075261000
_diffrn_orient_matrix_UB_23 -0.0191501000
_diffrn_orient_matrix_UB_31 -0.0288744000
_diffrn_orient_matrix_UB_32 -0.0491421000
_diffrn_orient_matrix_UB_33 -0.0331388000
_diffrn_radiation_monochromator mirror
_diffrn_radiation_probe x-ray
_diffrn_radiation_type CuK\a
_diffrn_radiation_wavelength 1.54184
_diffrn_reflns_av_R_equivalents 0.0468
_diffrn_reflns_av_unetI/netI 0.0493
_diffrn_reflns_Laue_measured_fraction_full 0.998
_diffrn_reflns_Laue_measured_fraction_max 0.971
_diffrn_reflns_limit_h_max 14
_diffrn_reflns_limit_h_min -16
_diffrn_reflns_limit_k_max 24
_diffrn_reflns_limit_k_min -28
_diffrn_reflns_limit_l_max 36
_diffrn_reflns_limit_l_min -35
_diffrn_reflns_number 39163
_diffrn_reflns_point_group_measured_fraction_full 0.998
_diffrn_reflns_point_group_measured_fraction_max 0.971
_diffrn_reflns_theta_full 67.684
_diffrn_reflns_theta_max 73.984
_diffrn_reflns_theta_min 3.971
_diffrn_source 'rotating-anode X-ray tube'
_diffrn_source_type 'GV1000 (Cu) X-ray Source'
_exptl_absorpt_coefficient_mu 6.284
_exptl_absorpt_correction_T_max 0.619
_exptl_absorpt_correction_T_min 0.343
_exptl_absorpt_correction_type gaussian
_exptl_absorpt_process_details
;
CrysAlisPro, Agilent Technologies,
Version 1.171.37.35 (release 13-08-2014 CrysAlis171 .NET)
(compiled Aug 13 2014,18:06:01)
Numerical absorption correction based on gaussian integration over
			a multifaceted crystal model
Empirical absorption correction using spherical harmonics,
 implemented in SCALE3 ABSPACK scaling algorithm.
;
_exptl_crystal_colour 'clear colourless'
_exptl_crystal_colour_lustre clear
_exptl_crystal_colour_primary colourless
_exptl_crystal_density_diffrn 1.317
_exptl_crystal_description block
_exptl_crystal_F_000 3836
_exptl_crystal_size_max 0.2776
_exptl_crystal_size_mid 0.1959
_exptl_crystal_size_min 0.1158
_refine_diff_density_max 1.094
_refine_diff_density_min -1.496
_refine_diff_density_rms 0.096
_refine_ls_extinction_method none
_refine_ls_goodness_of_fit_ref 1.035
_refine_ls_hydrogen_treatment constr
_refine_ls_matrix_type full
_refine_ls_number_parameters 1040
_refine_ls_number_reflns 18298
_refine_ls_number_restraints 3
_refine_ls_restrained_S_all 1.036
_refine_ls_R_factor_all 0.0523
_refine_ls_R_factor_gt 0.0484
_refine_ls_shift/su_max 0.003
_refine_ls_shift/su_mean 0.000
_refine_ls_structure_factor_coef Fsqd
_refine_ls_weighting_details 'w=1/[\s^2^(Fo^2^)+(0.0884P)^2^+0.8015P] where P=(Fo^2^+2Fc^2^)/3'
_refine_ls_weighting_scheme calc
_refine_ls_wR_factor_gt 0.1279
_refine_ls_wR_factor_ref 0.1329
_reflns_Friedel_coverage 0.000
_reflns_number_gt 16808
_reflns_number_total 18298
_reflns_threshold_expression 'I > 2\s(I)'
_cod_data_source_file d1sc00238d2.cif
_cod_data_source_block 5Dy
_cod_depositor_comments 'Adding full bibliography for 1560749--1560758.cif.'
_cod_database_code 1560754
_nottingham_internal_coll_name DYMGLG
_nottingham_internal_coll_number 15052
_nottingham_internal_coll_client MG/STL
_nottingham_internal_coll_type custom
_nottingham_internal_coll_frame_method 'omega scans'
_nottingham_internal_coll_frame_time '5.0000, 20.0000'
_nottingham_internal_coll_frame_width 1.0000
_nottingham_internal_coll_user pcxmjg
_nottingham_internal_coll_date 09/08/2015
_nottingham_internal_coll_location NOTTS
_nottingham_internal_coll_instrument 'GVA, PL13110002'
_nottingham_internal_process_date 10/08/2015
_nottingham_internal_process_user pczmjg1
_nottingham_internal_solution_date 10/08/2015
_nottingham_internal_solution_user pczmjg1
_nottingham_internal_refinement_date 10/08/2015
_nottingham_internal_refinement_user pczmjg1
_nottingham_internal_self_archive_date 10/08/2015
_nottingham_internal_self_validation_date 10/08/2015
_nottingham_internal_self_validation_user pczmjg1
_shelx_shelxl_version_number 2018/3
_chemical_oxdiff_formula 'C90 H116 Dy K N4 O8 P4 Si4'
_chemical_oxdiff_usercomment 'DYMGLG #15052 GVA675 FOR MG/STL IN FOMBLIN FILM ON MICROMOUNT'
_shelx_space_group_comment
;
The symmetry employed for this shelxl refinement is uniquely defined
by the following loop, which should always be used as a source of
symmetry information in preference to the above space-group names.
They are only intended as comments.
;
_reflns_odcompleteness_completeness 99.87
_reflns_odcompleteness_iscentric 1
_reflns_odcompleteness_theta 66.97
_olex2_refinement_description
;
1. Fixed Uiso
 At 1.2 times of:
  All C(H) groups, All C(H,H) groups
 At 1.5 times of:
  All C(H,H,H) groups
2. Restrained distances
 C90-C89 \\sim C93-C92
 with sigma of 0.01
 C89-C88 \\sim C93-C88
 with sigma of 0.01
 C91-C90 \\sim C92-C91
 with sigma of 0.01
3.a Secondary CH2 refined with riding coordinates:
 C69(H69A,H69B), C70(H70A,H70B), C71(H71A,H71B), C72(H72A,H72B), C79(H79A,
 H79B), C80(H80A,H80B), C81(H81A,H81B), C82(H82A,H82B), C83(H83A,H83B),
 C84(H84A,H84B), C85(H85A,H85B), C86(H86A,H86B)
3.b Aromatic/amide H refined with riding coordinates:
 C3(H3), C4(H4), C5(H5), C6(H6), C7(H7), C9(H9), C10(H10), C11(H11), C12(H12),
 C13(H13), C18(H18), C19(H19), C20(H20), C21(H21), C22(H22), C24(H24), C25(H25),
  C26(H26), C27(H27), C28(H28), C34(H34), C35(H35), C36(H36), C37(H37),
 C38(H38), C40(H40), C41(H41), C42(H42), C43(H43), C44(H44), C49(H49), C50(H50),
  C51(H51), C52(H52), C53(H53), C55(H55), C56(H56), C57(H57), C58(H58),
 C59(H59), C64(H64), C65(H65), C66(H66), C67(H67), C74(H74), C75(H75), C76(H76),
  C77(H77), C89(H89), C90(H90), C91(H91), C92(H92), C93(H93)
3.c Idealised Me refined as rotating group:
 C14(H14A,H14B,H14C), C15(H15A,H15B,H15C), C16(H16A,H16B,H16C), C29(H29A,H29B,
 H29C), C30(H30A,H30B,H30C), C31(H31A,H31B,H31C), C45(H45A,H45B,H45C), C46(H46A,
 H46B,H46C), C47(H47A,H47B,H47C), C60(H60A,H60B,H60C), C61(H61A,H61B,H61C),
 C62(H62A,H62B,H62C), C87(H87A,H87B,H87C)
;
_olex2_submission_special_instructions 'No special instructions were received'

loop_
_space_group_symop_operation_xyz
'x, y, z'
'-x+1/2, y+1/2, -z+1/2'
'-x, -y, -z'
'x-1/2, -y-1/2, z-1/2'

loop_
_atom_site_label
_atom_site_type_symbol
_atom_site_fract_x
_atom_site_fract_y
_atom_site_fract_z
_atom_site_U_iso_or_equiv
_atom_site_adp_type
_atom_site_occupancy
_atom_site_site_symmetry_order
_atom_site_calc_flag
_atom_site_refinement_flags_posn
_atom_site_refinement_flags_adp
_atom_site_refinement_flags_occupancy
_atom_site_disorder_assembly
_atom_site_disorder_group
Dy1 Dy 0.08063(2) 0.50456(2) 0.71551(2) 0.01823(6) Uani 1 1 d . . . . .
P1 P -0.06909(5) 0.40794(3) 0.68760(2) 0.01975(14) Uani 1 1 d . . . . .
P2 P -0.12877(5) 0.51575(3) 0.74712(2) 0.01981(14) Uani 1 1 d . . . . .
P3 P 0.22147(5) 0.58081(3) 0.66943(2) 0.02006(14) Uani 1 1 d . . . . .
P4 P 0.30148(5) 0.50625(3) 0.75885(2) 0.01878(14) Uani 1 1 d . . . . .
Si1 Si 0.11845(6) 0.36118(3) 0.65309(3) 0.02364(16) Uani 1 1 d . . . . .
Si2 Si -0.03722(6) 0.63369(3) 0.76380(3) 0.02330(16) Uani 1 1 d . . . . .
Si3 Si 0.03414(6) 0.57232(4) 0.60008(3) 0.02855(18) Uani 1 1 d . . . . .
Si4 Si 0.19280(6) 0.46177(3) 0.83427(2) 0.02358(16) Uani 1 1 d . . . . .
N1 N 0.04513(18) 0.41203(11) 0.67447(8) 0.0237(5) Uani 1 1 d . . . . .
N2 N -0.03712(17) 0.56157(11) 0.75614(8) 0.0220(5) Uani 1 1 d . . . . .
N3 N 0.10243(18) 0.56931(10) 0.65266(8) 0.0232(5) Uani 1 1 d . . . . .
N4 N 0.20660(17) 0.47887(11) 0.78012(8) 0.0215(5) Uani 1 1 d . . . . .
C1 C -0.0869(2) 0.46336(12) 0.71864(10) 0.0218(5) Uani 1 1 d . . . . .
C2 C -0.1640(2) 0.40422(13) 0.63746(10) 0.0251(6) Uani 1 1 d . . . . .
C3 C -0.2654(2) 0.39392(14) 0.64350(11) 0.0297(6) Uani 1 1 d . . . . .
H3 H -0.280917 0.382808 0.672210 0.036 Uiso 1 1 calc R . . . .
C4 C -0.3431(2) 0.39965(16) 0.60846(12) 0.0352(7) Uani 1 1 d . . . . .
H4 H -0.411828 0.394124 0.613389 0.042 Uiso 1 1 calc R . . . .
C5 C -0.3205(3) 0.41348(17) 0.56606(12) 0.0397(8) Uani 1 1 d . . . . .
H5 H -0.373948 0.417124 0.541843 0.048 Uiso 1 1 calc R . . . .
C6 C -0.2209(3) 0.42198(19) 0.55888(12) 0.0439(9) Uani 1 1 d . . . . .
H6 H -0.205455 0.430685 0.529659 0.053 Uiso 1 1 calc R . . . .
C7 C -0.1426(2) 0.41773(16) 0.59479(11) 0.0332(7) Uani 1 1 d . . . . .
H7 H -0.074097 0.424170 0.589889 0.040 Uiso 1 1 calc R . . . .
C8 C -0.0983(2) 0.34088(12) 0.71467(10) 0.0235(6) Uani 1 1 d . . . . .
C9 C -0.1122(2) 0.28949(14) 0.69212(12) 0.0316(7) Uani 1 1 d . . . . .
H9 H -0.100706 0.287160 0.661638 0.038 Uiso 1 1 calc R . . . .
C10 C -0.1427(3) 0.24121(14) 0.71366(14) 0.0379(8) Uani 1 1 d . . . . .
H10 H -0.151844 0.206232 0.697828 0.046 Uiso 1 1 calc R . . . .
C11 C -0.1599(3) 0.24400(14) 0.75805(14) 0.0389(8) Uani 1 1 d . . . . .
H11 H -0.181266 0.211163 0.772686 0.047 Uiso 1 1 calc R . . . .
C12 C -0.1457(3) 0.29501(15) 0.78091(13) 0.0377(8) Uani 1 1 d . . . . .
H12 H -0.157398 0.297239 0.811363 0.045 Uiso 1 1 calc R . . . .
C13 C -0.1142(2) 0.34314(13) 0.75946(11) 0.0281(6) Uani 1 1 d . . . . .
H13 H -0.103404 0.377836 0.775578 0.034 Uiso 1 1 calc R . . . .
C14 C 0.1581(3) 0.30295(14) 0.69383(13) 0.0359(7) Uani 1 1 d . . . . .
H14A H 0.189110 0.319428 0.722326 0.054 Uiso 1 1 calc GR . . . .
H14B H 0.207657 0.278368 0.681725 0.054 Uiso 1 1 calc GR . . . .
H14C H 0.098255 0.280482 0.698851 0.054 Uiso 1 1 calc GR . . . .
C15 C 0.0567(3) 0.32576(17) 0.59978(12) 0.0386(8) Uani 1 1 d . . . . .
H15A H -0.011960 0.313038 0.603845 0.058 Uiso 1 1 calc GR . . . .
H15B H 0.097684 0.292944 0.592995 0.058 Uiso 1 1 calc GR . . . .
H15C H 0.052496 0.352985 0.574924 0.058 Uiso 1 1 calc GR . . . .
C16 C 0.2373(2) 0.39563(14) 0.63944(11) 0.0300(6) Uani 1 1 d . . . . .
H16A H 0.219742 0.427097 0.618482 0.045 Uiso 1 1 calc GR . . . .
H16B H 0.278453 0.367644 0.625653 0.045 Uiso 1 1 calc GR . . . .
H16C H 0.276364 0.410271 0.667019 0.045 Uiso 1 1 calc GR . . . .
C17 C -0.2486(2) 0.54769(12) 0.72055(10) 0.0235(6) Uani 1 1 d . . . . .
C18 C -0.2790(2) 0.53810(13) 0.67542(10) 0.0261(6) Uani 1 1 d . . . . .
H18 H -0.238699 0.514638 0.658979 0.031 Uiso 1 1 calc R . . . .
C19 C -0.3681(2) 0.56246(15) 0.65377(11) 0.0316(7) Uani 1 1 d . . . . .
H19 H -0.386899 0.556692 0.622508 0.038 Uiso 1 1 calc R . . . .
C20 C -0.4292(2) 0.59499(14) 0.67772(11) 0.0290(6) Uani 1 1 d . . . . .
H20 H -0.489718 0.611814 0.662966 0.035 Uiso 1 1 calc R . . . .
C21 C -0.4016(2) 0.60294(14) 0.72346(11) 0.0287(6) Uani 1 1 d . . . . .
H21 H -0.444120 0.624541 0.740200 0.034 Uiso 1 1 calc R . . . .
C22 C -0.3121(2) 0.57941(13) 0.74473(10) 0.0250(6) Uani 1 1 d . . . . .
H22 H -0.293804 0.584896 0.776051 0.030 Uiso 1 1 calc R . . . .
C23 C -0.1737(2) 0.49227(13) 0.79935(11) 0.0247(6) Uani 1 1 d . . . . .
C24 C -0.2533(2) 0.45320(14) 0.79581(11) 0.0305(6) Uani 1 1 d . . . . .
H24 H -0.280568 0.439411 0.767032 0.037 Uiso 1 1 calc R . . . .
C25 C -0.2936(3) 0.43400(16) 0.83324(13) 0.0374(7) Uani 1 1 d . . . . .
H25 H -0.348211 0.407495 0.830105 0.045 Uiso 1 1 calc R . . . .
C26 C -0.2540(3) 0.45357(17) 0.87512(12) 0.0415(8) Uani 1 1 d . . . . .
H26 H -0.281445 0.440671 0.900976 0.050 Uiso 1 1 calc R . . . .
C27 C -0.1742(4) 0.49200(16) 0.87949(13) 0.0406(9) Uani 1 1 d . . . . .
H27 H -0.146897 0.505259 0.908438 0.049 Uiso 1 1 calc R . . . .
C28 C -0.1332(3) 0.51159(14) 0.84158(11) 0.0306(7) Uani 1 1 d . . . . .
H28 H -0.078181 0.537853 0.844784 0.037 Uiso 1 1 calc R . . . .
C29 C -0.0958(3) 0.67263(14) 0.71220(12) 0.0333(7) Uani 1 1 d . . . . .
H29A H -0.167212 0.661170 0.704867 0.050 Uiso 1 1 calc GR . . . .
H29B H -0.058552 0.663349 0.687053 0.050 Uiso 1 1 calc GR . . . .
H29C H -0.092204 0.713693 0.717779 0.050 Uiso 1 1 calc GR . . . .
C30 C 0.0983(2) 0.65728(13) 0.77664(11) 0.0298(6) Uani 1 1 d . . . . .
H30A H 0.100772 0.698834 0.779026 0.045 Uiso 1 1 calc GR . . . .
H30B H 0.136434 0.644944 0.752542 0.045 Uiso 1 1 calc GR . . . .
H30C H 0.128653 0.640424 0.805097 0.045 Uiso 1 1 calc GR . . . .
C31 C -0.1031(2) 0.65856(14) 0.81216(11) 0.0319(7) Uani 1 1 d . . . . .
H31A H -0.061607 0.648538 0.840507 0.048 Uiso 1 1 calc GR . . . .
H31B H -0.169859 0.640170 0.810653 0.048 Uiso 1 1 calc GR . . . .
H31C H -0.112004 0.699912 0.810488 0.048 Uiso 1 1 calc GR . . . .
C32 C 0.2556(2) 0.54048(12) 0.71307(10) 0.0219(5) Uani 1 1 d . . . . .
C33 C 0.2993(2) 0.57021(13) 0.62375(9) 0.0226(5) Uani 1 1 d . . . . .
C34 C 0.3559(2) 0.52061(13) 0.62276(10) 0.0242(6) Uani 1 1 d . . . . .
H34 H 0.355112 0.493406 0.646073 0.029 Uiso 1 1 calc R . . . .
C35 C 0.4137(3) 0.51010(14) 0.58820(12) 0.0307(7) Uani 1 1 d . . . . .
H35 H 0.451044 0.475667 0.587706 0.037 Uiso 1 1 calc R . . . .
C36 C 0.4165(2) 0.55005(15) 0.55449(11) 0.0308(7) Uani 1 1 d . . . . .
H36 H 0.455746 0.542984 0.530777 0.037 Uiso 1 1 calc R . . . .
C37 C 0.3619(2) 0.60050(15) 0.55538(11) 0.0310(7) Uani 1 1 d . . . . .
H37 H 0.364250 0.628006 0.532386 0.037 Uiso 1 1 calc R . . . .
C38 C 0.3043(2) 0.61061(14) 0.58974(10) 0.0274(6) Uani 1 1 d . . . . .
H38 H 0.267662 0.645289 0.590325 0.033 Uiso 1 1 calc R . . . .
C39 C 0.2427(2) 0.65718(13) 0.67863(10) 0.0242(6) Uani 1 1 d . . . . .
C40 C 0.3380(2) 0.67652(13) 0.69675(10) 0.0277(6) Uani 1 1 d . . . . .
H40 H 0.390819 0.649895 0.705583 0.033 Uiso 1 1 calc R . . . .
C41 C 0.3576(3) 0.73449(15) 0.70220(12) 0.0369(8) Uani 1 1 d . . . . .
H41 H 0.423318 0.747274 0.714659 0.044 Uiso 1 1 calc R . . . .
C42 C 0.2809(3) 0.77331(14) 0.68940(13) 0.0399(8) Uani 1 1 d . . . . .
H42 H 0.294224 0.812914 0.692468 0.048 Uiso 1 1 calc R . . . .
C43 C 0.1850(3) 0.75461(14) 0.67217(12) 0.0378(8) Uani 1 1 d . . . . .
H43 H 0.132188 0.781352 0.663781 0.045 Uiso 1 1 calc R . . . .
C44 C 0.1655(3) 0.69671(14) 0.66703(11) 0.0309(6) Uani 1 1 d . . . . .
H44 H 0.099006 0.684061 0.655541 0.037 Uiso 1 1 calc R . . . .
C45 C 0.0327(3) 0.64211(19) 0.56873(14) 0.0484(10) Uani 1 1 d . . . . .
H45A H 0.002809 0.671734 0.585855 0.073 Uiso 1 1 calc GR . . . .
H45B H -0.007977 0.637989 0.539246 0.073 Uiso 1 1 calc GR . . . .
H45C H 0.102590 0.652771 0.564859 0.073 Uiso 1 1 calc GR . . . .
C46 C 0.0761(3) 0.5163(2) 0.56179(13) 0.0442(9) Uani 1 1 d . . . . .
H46A H 0.144268 0.525562 0.554617 0.066 Uiso 1 1 calc GR . . . .
H46B H 0.028091 0.514905 0.534072 0.066 Uiso 1 1 calc GR . . . .
H46C H 0.077709 0.479199 0.576740 0.066 Uiso 1 1 calc GR . . . .
C47 C -0.1008(2) 0.55944(17) 0.60833(12) 0.0369(8) Uani 1 1 d . . . . .
H47A H -0.103853 0.528674 0.630101 0.055 Uiso 1 1 calc GR . . . .
H47B H -0.140130 0.548683 0.579657 0.055 Uiso 1 1 calc GR . . . .
H47C H -0.129549 0.594193 0.619577 0.055 Uiso 1 1 calc GR . . . .
C48 C 0.3862(2) 0.54965(13) 0.79911(10) 0.0242(6) Uani 1 1 d . . . . .
C49 C 0.4724(2) 0.52785(14) 0.82474(11) 0.0310(7) Uani 1 1 d . . . . .
H49 H 0.487618 0.488483 0.823129 0.037 Uiso 1 1 calc R . . . .
C50 C 0.5371(3) 0.56339(17) 0.85294(12) 0.0392(8) Uani 1 1 d . . . . .
H50 H 0.596078 0.548112 0.870233 0.047 Uiso 1 1 calc R . . . .
C51 C 0.5154(3) 0.62038(16) 0.85564(12) 0.0382(8) Uani 1 1 d . . . . .
H51 H 0.558626 0.644291 0.875240 0.046 Uiso 1 1 calc R . . . .
C52 C 0.4308(3) 0.64289(14) 0.82986(12) 0.0331(7) Uani 1 1 d . . . . .
H52 H 0.416427 0.682373 0.831395 0.040 Uiso 1 1 calc R . . . .
C53 C 0.3665(2) 0.60777(13) 0.80166(11) 0.0279(6) Uani 1 1 d . . . . .
H53 H 0.308603 0.623544 0.783934 0.034 Uiso 1 1 calc R . . . .
C54 C 0.3880(2) 0.44912(12) 0.74704(9) 0.0206(5) Uani 1 1 d . . . . .
C55 C 0.3701(2) 0.39233(13) 0.75645(11) 0.0276(6) Uani 1 1 d . . . . .
H55 H 0.313456 0.382563 0.771273 0.033 Uiso 1 1 calc R . . . .
C56 C 0.4342(3) 0.34967(15) 0.74445(13) 0.0373(7) Uani 1 1 d . . . . .
H56 H 0.420915 0.311053 0.750942 0.045 Uiso 1 1 calc R . . . .
C57 C 0.5178(3) 0.36363(15) 0.72289(12) 0.0365(7) Uani 1 1 d . . . . .
H57 H 0.562033 0.334667 0.714807 0.044 Uiso 1 1 calc R . . . .
C58 C 0.5362(2) 0.42034(16) 0.71328(11) 0.0324(7) Uani 1 1 d . . . . .
H58 H 0.592837 0.430032 0.698416 0.039 Uiso 1 1 calc R . . . .
C59 C 0.4726(2) 0.46245(14) 0.72522(10) 0.0267(6) Uani 1 1 d . . . . .
H59 H 0.486089 0.501007 0.718622 0.032 Uiso 1 1 calc R . . . .
C60 C 0.3052(3) 0.42427(17) 0.86680(11) 0.0364(8) Uani 1 1 d . . . . .
H60A H 0.319575 0.389239 0.851124 0.055 Uiso 1 1 calc GR . . . .
H60B H 0.289303 0.414891 0.896876 0.055 Uiso 1 1 calc GR . . . .
H60C H 0.364939 0.449214 0.869266 0.055 Uiso 1 1 calc GR . . . .
C61 C 0.0797(2) 0.41408(15) 0.83353(11) 0.0314(7) Uani 1 1 d . . . . .
H61A H 0.017329 0.436042 0.824914 0.047 Uiso 1 1 calc GR . . . .
H61B H 0.078491 0.397804 0.863460 0.047 Uiso 1 1 calc GR . . . .
H61C H 0.084082 0.383372 0.811821 0.047 Uiso 1 1 calc GR . . . .
C62 C 0.1704(3) 0.52694(16) 0.86776(12) 0.0397(8) Uani 1 1 d . . . . .
H62A H 0.232557 0.549973 0.872118 0.060 Uiso 1 1 calc GR . . . .
H62B H 0.152051 0.515550 0.897022 0.060 Uiso 1 1 calc GR . . . .
H62C H 0.114749 0.549294 0.851606 0.060 Uiso 1 1 calc GR . . . .
K1 K 0.09035(6) 0.71896(3) 1.00347(2) 0.03847(17) Uani 1 1 d . . . . .
O1 O 0.2919(2) 0.70497(12) 1.04401(8) 0.0457(6) Uani 1 1 d . . . . .
O2 O 0.2534(2) 0.69410(11) 0.95804(8) 0.0400(6) Uani 1 1 d . . . . .
O3 O 0.0607(2) 0.72509(11) 0.91129(8) 0.0372(5) Uani 1 1 d . . . . .
O4 O -0.0962(2) 0.76014(12) 0.96297(9) 0.0436(6) Uani 1 1 d . . . . .
O5 O -0.0612(3) 0.75531(12) 1.04946(9) 0.0485(7) Uani 1 1 d . . . . .
O6 O 0.1383(3) 0.73899(12) 1.09509(9) 0.0481(7) Uani 1 1 d . . . . .
O7 O 0.16060(19) 0.82467(11) 0.99082(10) 0.0435(6) Uani 1 1 d . . . . .
C63 C 0.3507(3) 0.66518(17) 1.02531(14) 0.0439(8) Uani 1 1 d . . . . .
C64 C 0.4254(3) 0.6324(2) 1.04895(16) 0.0548(11) Uani 1 1 d . . . . .
H64 H 0.440456 0.636506 1.080557 0.066 Uiso 1 1 calc R . . . .
C65 C 0.4792(4) 0.5930(2) 1.02612(19) 0.0641(13) Uani 1 1 d . . . . .
H65 H 0.531393 0.570755 1.042378 0.077 Uiso 1 1 calc R . . . .
C66 C 0.4572(4) 0.5863(2) 0.98055(19) 0.0642(12) Uani 1 1 d . . . . .
H66 H 0.492887 0.558867 0.965446 0.077 Uiso 1 1 calc R . . . .
C67 C 0.3826(3) 0.6199(2) 0.95656(16) 0.0510(10) Uani 1 1 d . . . . .
H67 H 0.368137 0.615870 0.924923 0.061 Uiso 1 1 calc R . . . .
C68 C 0.3294(3) 0.65911(17) 0.97850(13) 0.0412(8) Uani 1 1 d . . . . .
C69 C 0.2300(3) 0.68992(17) 0.91019(11) 0.0401(8) Uani 1 1 d . . . . .
H69A H 0.200181 0.652198 0.901774 0.048 Uiso 1 1 calc R . . . .
H69B H 0.292695 0.694562 0.895888 0.048 Uiso 1 1 calc R . . . .
C70 C 0.1552(3) 0.73604(17) 0.89485(11) 0.0396(8) Uani 1 1 d . . . . .
H70A H 0.182444 0.773279 0.906122 0.047 Uiso 1 1 calc R . . . .
H70B H 0.144341 0.737500 0.861652 0.047 Uiso 1 1 calc R . . . .
C71 C -0.0112(3) 0.76915(16) 0.89831(13) 0.0408(8) Uani 1 1 d . . . . .
H71A H -0.021714 0.772689 0.865212 0.049 Uiso 1 1 calc R . . . .
H71B H 0.015340 0.805853 0.911063 0.049 Uiso 1 1 calc R . . . .
C72 C -0.1104(3) 0.75581(18) 0.91480(13) 0.0430(8) Uani 1 1 d . . . . .
H72A H -0.163453 0.782947 0.901845 0.052 Uiso 1 1 calc R . . . .
H72B H -0.132686 0.716895 0.905555 0.052 Uiso 1 1 calc R . . . .
C73 C -0.1812(3) 0.75025(17) 0.98438(15) 0.0488(9) Uani 1 1 d . . . . .
C74 C -0.2793(4) 0.7446(2) 0.9627(2) 0.0693(14) Uani 1 1 d . . . . .
H74 H -0.292748 0.748409 0.930988 0.083 Uiso 1 1 calc R . . . .
C75 C -0.3591(4) 0.7330(3) 0.9879(3) 0.0837(19) Uani 1 1 d . . . . .
H75 H -0.426911 0.729229 0.973380 0.100 Uiso 1 1 calc R . . . .
C76 C -0.3386(5) 0.7272(2) 1.0340(3) 0.0793(19) Uani 1 1 d . . . . .
H76 H -0.392361 0.718135 1.050852 0.095 Uiso 1 1 calc R . . . .
C77 C -0.2407(5) 0.73437(19) 1.0559(2) 0.0664(15) Uani 1 1 d . . . . .
H77 H -0.228125 0.731019 1.087594 0.080 Uiso 1 1 calc R . . . .
C78 C -0.1603(4) 0.74653(17) 1.03155(15) 0.0488(10) Uani 1 1 d . . . . .
C79 C -0.0388(4) 0.7564(2) 1.09748(14) 0.0577(13) Uani 1 1 d . . . . .
H79A H -0.044267 0.717679 1.109830 0.069 Uiso 1 1 calc R . . . .
H79B H -0.087652 0.781455 1.110356 0.069 Uiso 1 1 calc R . . . .
C80 C 0.0673(5) 0.77849(18) 1.10900(13) 0.0607(14) Uani 1 1 d . . . . .
H80A H 0.073959 0.815467 1.093913 0.073 Uiso 1 1 calc R . . . .
H80B H 0.081914 0.784579 1.141796 0.073 Uiso 1 1 calc R . . . .
C81 C 0.2408(4) 0.75831(19) 1.10395(13) 0.0562(12) Uani 1 1 d . . . . .
H81A H 0.257299 0.767779 1.136169 0.067 Uiso 1 1 calc R . . . .
H81B H 0.249395 0.793124 1.086306 0.067 Uiso 1 1 calc R . . . .
C82 C 0.3112(4) 0.7132(2) 1.09170(13) 0.0516(10) Uani 1 1 d . . . . .
H82A H 0.382894 0.724850 1.100521 0.062 Uiso 1 1 calc R . . . .
H82B H 0.299261 0.677282 1.107434 0.062 Uiso 1 1 calc R . . . .
C83 C 0.0995(3) 0.87329(16) 0.99747(13) 0.0395(8) Uani 1 1 d . . . . .
H83A H 0.050557 0.864361 1.018691 0.047 Uiso 1 1 calc R . . . .
H83B H 0.061005 0.885765 0.968670 0.047 Uiso 1 1 calc R . . . .
C84 C 0.1719(3) 0.91848(17) 1.01618(13) 0.0412(8) Uani 1 1 d . . . . .
H84A H 0.189817 0.914424 1.049042 0.049 Uiso 1 1 calc R . . . .
H84B H 0.143638 0.956944 1.009315 0.049 Uiso 1 1 calc R . . . .
C85 C 0.2631(3) 0.90676(18) 0.99155(13) 0.0424(8) Uani 1 1 d . . . . .
H85A H 0.253575 0.923523 0.961083 0.051 Uiso 1 1 calc R . . . .
H85B H 0.326889 0.921653 1.008412 0.051 Uiso 1 1 calc R . . . .
C86 C 0.2636(3) 0.84342(19) 0.98975(15) 0.0476(9) Uani 1 1 d . . . . .
H86A H 0.288549 0.830277 0.961864 0.057 Uiso 1 1 calc R . . . .
H86B H 0.308821 0.827832 1.015720 0.057 Uiso 1 1 calc R . . . .
C87 C -0.2209(7) 0.5997(4) 0.9663(3) 0.124(3) Uani 1 1 d . . . . .
H87A H -0.250674 0.561543 0.966859 0.186 Uiso 1 1 calc GR . . . .
H87B H -0.229364 0.613976 0.935452 0.186 Uiso 1 1 calc GR . . . .
H87C H -0.255419 0.625252 0.985195 0.186 Uiso 1 1 calc GR . . . .
C88 C -0.1073(6) 0.5969(2) 0.9843(2) 0.0810(18) Uani 1 1 d D . . . .
C89 C -0.0791(6) 0.5986(3) 1.0295(2) 0.0817(18) Uani 1 1 d D . . . .
H89 H -0.128681 0.603374 1.049286 0.098 Uiso 1 1 calc R . . . .
C90 C 0.0223(6) 0.5935(3) 1.0459(2) 0.087(2) Uani 1 1 d D . . . .
H90 H 0.042324 0.594620 1.077414 0.104 Uiso 1 1 calc R . . . .
C91 C 0.0936(5) 0.5869(3) 1.01846(17) 0.0725(15) Uani 1 1 d D . . . .
H91 H 0.162629 0.581884 1.031118 0.087 Uiso 1 1 calc R . . . .
C92 C 0.0703(6) 0.5873(2) 0.97356(18) 0.0789(19) Uani 1 1 d D . . . .
H92 H 0.121777 0.583548 0.954521 0.095 Uiso 1 1 calc R . . . .
C93 C -0.0341(6) 0.5934(2) 0.95543(18) 0.090(2) Uani 1 1 d D . . . .
H93 H -0.053283 0.595035 0.923880 0.108 Uiso 1 1 calc R . . . .

loop_
_atom_site_aniso_label
_atom_site_aniso_U_11
_atom_site_aniso_U_22
_atom_site_aniso_U_33
_atom_site_aniso_U_23
_atom_site_aniso_U_13
_atom_site_aniso_U_12
Dy1 0.01908(10) 0.01464(10) 0.02104(10) 0.00001(5) 0.00291(7) 0.00013(5)
P1 0.0208(3) 0.0150(3) 0.0236(3) -0.0021(2) 0.0036(2) -0.0014(2)
P2 0.0189(3) 0.0170(3) 0.0237(3) -0.0011(3) 0.0036(3) 0.0016(3)
P3 0.0216(3) 0.0156(3) 0.0231(3) 0.0027(2) 0.0033(2) -0.0003(2)
P4 0.0190(3) 0.0150(3) 0.0221(3) 0.0004(2) 0.0020(3) 0.0009(2)
Si1 0.0246(3) 0.0189(4) 0.0283(4) -0.0062(3) 0.0067(3) -0.0010(3)
Si2 0.0250(3) 0.0167(4) 0.0282(4) -0.0027(3) 0.0033(3) 0.0021(3)
Si3 0.0268(4) 0.0327(5) 0.0248(4) 0.0078(3) -0.0017(3) -0.0034(3)
Si4 0.0279(4) 0.0224(4) 0.0205(3) 0.0014(3) 0.0034(3) 0.0016(3)
N1 0.0265(11) 0.0212(12) 0.0235(11) -0.0013(9) 0.0037(9) -0.0014(10)
N2 0.0197(10) 0.0212(12) 0.0257(11) -0.0037(9) 0.0051(9) -0.0001(9)
N3 0.0242(11) 0.0199(12) 0.0256(12) 0.0034(9) 0.0036(9) -0.0020(9)
N4 0.0194(10) 0.0192(12) 0.0264(12) 0.0005(9) 0.0043(9) 0.0004(9)
C1 0.0179(12) 0.0204(14) 0.0270(14) 0.0009(11) 0.0025(10) -0.0010(10)
C2 0.0254(13) 0.0216(14) 0.0282(14) -0.0038(11) 0.0033(11) -0.0015(11)
C3 0.0269(14) 0.0308(17) 0.0316(15) -0.0057(13) 0.0051(12) -0.0046(12)
C4 0.0288(15) 0.0370(19) 0.0390(17) -0.0061(14) 0.0013(13) -0.0028(13)
C5 0.0367(17) 0.047(2) 0.0326(17) -0.0011(15) -0.0076(14) 0.0008(16)
C6 0.0435(19) 0.056(3) 0.0299(17) 0.0076(16) -0.0017(14) -0.0054(17)
C7 0.0284(14) 0.0372(19) 0.0331(16) 0.0012(14) 0.0002(12) -0.0038(13)
C8 0.0204(12) 0.0179(14) 0.0323(15) -0.0001(11) 0.0040(11) 0.0023(10)
C9 0.0345(15) 0.0208(15) 0.0412(17) -0.0050(13) 0.0108(13) -0.0044(12)
C10 0.0376(17) 0.0160(15) 0.063(2) -0.0067(15) 0.0154(16) -0.0059(13)
C11 0.0383(17) 0.0202(16) 0.062(2) 0.0102(15) 0.0194(16) 0.0003(13)
C12 0.0447(18) 0.0285(18) 0.0427(19) 0.0112(14) 0.0155(15) 0.0046(14)
C13 0.0349(15) 0.0175(14) 0.0322(15) 0.0024(12) 0.0059(12) 0.0033(12)
C14 0.0345(16) 0.0190(15) 0.054(2) 0.0048(14) 0.0056(15) 0.0017(13)
C15 0.0355(16) 0.043(2) 0.0390(18) -0.0241(16) 0.0120(14) -0.0081(15)
C16 0.0304(14) 0.0301(17) 0.0303(15) -0.0038(12) 0.0074(12) -0.0022(12)
C17 0.0231(13) 0.0174(13) 0.0303(14) -0.0007(11) 0.0042(11) -0.0023(11)
C18 0.0227(13) 0.0237(15) 0.0314(15) 0.0018(12) 0.0016(11) 0.0006(11)
C19 0.0303(15) 0.0359(18) 0.0279(15) 0.0057(13) 0.0010(12) -0.0016(13)
C20 0.0202(12) 0.0239(15) 0.0417(17) 0.0075(13) -0.0002(12) 0.0026(11)
C21 0.0228(13) 0.0219(15) 0.0417(17) -0.0024(13) 0.0052(12) 0.0027(12)
C22 0.0231(13) 0.0190(14) 0.0326(15) -0.0035(11) 0.0026(11) 0.0023(11)
C23 0.0262(14) 0.0197(14) 0.0289(16) -0.0018(11) 0.0063(12) 0.0057(11)
C24 0.0315(15) 0.0259(16) 0.0341(16) 0.0029(13) 0.0041(12) 0.0018(13)
C25 0.0346(16) 0.0328(18) 0.0468(19) 0.0084(15) 0.0128(14) -0.0017(14)
C26 0.053(2) 0.039(2) 0.0350(17) 0.0066(15) 0.0173(16) 0.0025(17)
C27 0.060(2) 0.0356(19) 0.0279(18) -0.0005(14) 0.0129(17) -0.0007(16)
C28 0.0389(17) 0.0245(15) 0.0287(16) -0.0008(12) 0.0055(14) 0.0015(13)
C29 0.0358(16) 0.0248(16) 0.0384(17) 0.0038(13) 0.0018(13) 0.0040(13)
C30 0.0335(15) 0.0218(15) 0.0342(16) -0.0051(12) 0.0045(12) -0.0003(12)
C31 0.0327(15) 0.0247(16) 0.0389(17) -0.0095(13) 0.0067(13) 0.0003(13)
C32 0.0196(12) 0.0163(13) 0.0293(14) 0.0036(11) 0.0020(10) 0.0008(10)
C33 0.0230(12) 0.0205(14) 0.0238(13) 0.0012(11) 0.0010(10) -0.0020(11)
C34 0.0258(13) 0.0192(14) 0.0277(14) 0.0023(11) 0.0038(11) -0.0022(11)
C35 0.0309(16) 0.0275(16) 0.0341(17) -0.0042(13) 0.0061(13) 0.0019(12)
C36 0.0304(14) 0.0334(17) 0.0301(15) -0.0034(13) 0.0091(12) -0.0008(13)
C37 0.0366(16) 0.0306(17) 0.0266(15) 0.0047(12) 0.0068(12) -0.0053(13)
C38 0.0302(14) 0.0230(15) 0.0293(15) 0.0036(12) 0.0052(12) -0.0014(12)
C39 0.0258(13) 0.0206(14) 0.0276(14) 0.0019(11) 0.0094(11) 0.0008(11)
C40 0.0302(14) 0.0225(15) 0.0318(15) -0.0028(12) 0.0091(12) -0.0019(12)
C41 0.0391(17) 0.0285(17) 0.0459(19) -0.0111(14) 0.0167(15) -0.0116(14)
C42 0.058(2) 0.0173(15) 0.048(2) -0.0037(14) 0.0220(17) -0.0072(15)
C43 0.051(2) 0.0191(16) 0.0447(19) 0.0025(14) 0.0133(16) 0.0067(14)
C44 0.0364(16) 0.0214(15) 0.0360(16) 0.0043(12) 0.0088(13) 0.0055(13)
C45 0.0412(19) 0.054(2) 0.046(2) 0.0260(19) -0.0106(16) -0.0087(17)
C46 0.042(2) 0.060(2) 0.0292(17) -0.0111(17) -0.0001(15) -0.0103(18)
C47 0.0260(14) 0.048(2) 0.0351(17) 0.0103(15) -0.0033(12) -0.0019(14)
C48 0.0236(13) 0.0223(14) 0.0261(14) -0.0003(11) 0.0011(11) -0.0022(11)
C49 0.0312(15) 0.0248(16) 0.0347(16) -0.0062(13) -0.0038(13) 0.0003(13)
C50 0.0332(16) 0.040(2) 0.0401(18) -0.0094(15) -0.0107(14) 0.0016(15)
C51 0.0369(17) 0.0357(19) 0.0401(18) -0.0128(15) -0.0023(14) -0.0099(15)
C52 0.0395(17) 0.0227(15) 0.0376(17) -0.0074(13) 0.0063(14) -0.0046(13)
C53 0.0284(14) 0.0239(15) 0.0318(15) -0.0009(12) 0.0048(12) 0.0011(12)
C54 0.0202(12) 0.0185(13) 0.0225(12) -0.0002(10) 0.0006(10) 0.0008(10)
C55 0.0313(14) 0.0199(15) 0.0325(15) 0.0022(12) 0.0077(12) 0.0018(12)
C56 0.0480(19) 0.0192(16) 0.0452(19) -0.0029(14) 0.0082(15) 0.0051(14)
C57 0.0351(16) 0.0307(18) 0.0443(19) -0.0084(14) 0.0070(14) 0.0140(14)
C58 0.0246(14) 0.0383(19) 0.0344(16) -0.0065(14) 0.0046(12) 0.0040(13)
C59 0.0228(13) 0.0254(15) 0.0321(15) -0.0026(12) 0.0042(11) -0.0022(11)
C60 0.0352(16) 0.043(2) 0.0293(16) 0.0074(14) -0.0030(13) 0.0026(15)
C61 0.0322(15) 0.0318(17) 0.0313(15) 0.0065(13) 0.0083(12) -0.0003(13)
C62 0.053(2) 0.0331(19) 0.0346(17) -0.0061(15) 0.0111(15) 0.0005(16)
K1 0.0562(4) 0.0323(4) 0.0280(3) -0.0023(3) 0.0097(3) 0.0004(3)
O1 0.0638(17) 0.0415(15) 0.0309(12) 0.0003(11) 0.0028(11) -0.0017(13)
O2 0.0516(14) 0.0364(14) 0.0324(12) -0.0025(10) 0.0068(11) 0.0006(12)
O3 0.0514(14) 0.0302(13) 0.0306(12) -0.0015(9) 0.0076(10) -0.0031(11)
O4 0.0497(14) 0.0427(15) 0.0392(13) -0.0076(11) 0.0090(11) -0.0071(12)
O5 0.078(2) 0.0372(15) 0.0342(13) -0.0010(11) 0.0219(13) 0.0079(14)
O6 0.081(2) 0.0326(14) 0.0305(12) -0.0050(10) 0.0069(13) 0.0056(13)
O7 0.0367(12) 0.0327(14) 0.0631(17) -0.0068(12) 0.0140(12) -0.0008(11)
C63 0.048(2) 0.037(2) 0.046(2) -0.0018(16) 0.0044(16) -0.0074(16)
C64 0.052(2) 0.054(3) 0.054(2) 0.006(2) -0.0060(19) -0.008(2)
C65 0.054(2) 0.060(3) 0.076(3) 0.009(3) -0.003(2) 0.008(2)
C66 0.055(3) 0.060(3) 0.078(3) -0.005(3) 0.010(2) 0.008(2)
C67 0.050(2) 0.048(2) 0.056(2) -0.0044(19) 0.0097(18) 0.0018(19)
C68 0.0472(19) 0.037(2) 0.0394(19) -0.0030(15) 0.0063(15) -0.0051(16)
C69 0.055(2) 0.039(2) 0.0285(16) -0.0044(14) 0.0123(15) -0.0038(17)
C70 0.057(2) 0.0357(19) 0.0280(16) -0.0015(14) 0.0110(15) -0.0068(16)
C71 0.054(2) 0.0317(19) 0.0345(18) -0.0004(14) -0.0022(16) -0.0044(16)
C72 0.053(2) 0.037(2) 0.0370(19) -0.0030(15) -0.0013(16) -0.0068(17)
C73 0.057(2) 0.032(2) 0.060(2) -0.0103(18) 0.019(2) 0.0007(17)
C74 0.057(3) 0.061(3) 0.092(4) -0.016(3) 0.020(3) -0.011(2)
C75 0.061(3) 0.072(4) 0.124(6) -0.029(4) 0.035(3) -0.005(3)
C76 0.076(4) 0.047(3) 0.127(6) -0.018(3) 0.059(4) -0.007(3)
C77 0.097(4) 0.031(2) 0.082(3) -0.005(2) 0.052(3) 0.004(2)
C78 0.066(3) 0.0265(19) 0.059(2) -0.0071(17) 0.028(2) 0.0035(17)
C79 0.097(4) 0.045(2) 0.036(2) 0.0041(18) 0.027(2) 0.024(2)
C80 0.121(4) 0.033(2) 0.0268(18) -0.0023(15) 0.005(2) 0.025(2)
C81 0.095(3) 0.041(2) 0.0297(18) -0.0042(16) -0.003(2) -0.009(2)
C82 0.071(3) 0.051(2) 0.0300(18) -0.0011(17) -0.0045(17) -0.010(2)
C83 0.0353(17) 0.0336(19) 0.049(2) -0.0013(15) 0.0039(15) 0.0023(14)
C84 0.0427(18) 0.038(2) 0.0428(19) -0.0057(16) 0.0042(15) -0.0030(16)
C85 0.0419(18) 0.049(2) 0.0368(18) 0.0032(16) 0.0058(15) -0.0123(17)
C86 0.0368(18) 0.049(2) 0.059(2) -0.0031(19) 0.0145(17) -0.0020(17)
C87 0.143(8) 0.073(5) 0.154(8) -0.025(5) 0.009(6) 0.006(5)
C88 0.107(5) 0.041(3) 0.096(5) -0.021(3) 0.017(4) -0.004(3)
C89 0.118(5) 0.064(4) 0.068(3) 0.011(3) 0.032(3) 0.024(4)
C90 0.118(5) 0.080(4) 0.072(4) 0.025(3) 0.046(4) 0.036(4)
C91 0.095(4) 0.065(3) 0.062(3) 0.014(3) 0.025(3) 0.004(3)
C92 0.134(6) 0.048(3) 0.063(3) -0.021(2) 0.043(4) -0.031(3)
C93 0.173(7) 0.048(3) 0.046(3) -0.016(2) 0.002(4) -0.032(4)

loop_
_atom_type_symbol
_atom_type_description
_atom_type_scat_dispersion_real
_atom_type_scat_dispersion_imag
_atom_type_scat_source
C C 0.0181 0.0091 'International Tables Vol C Tables 4.2.6.8 and 6.1.1.4'
H H 0.0000 0.0000 'International Tables Vol C Tables 4.2.6.8 and 6.1.1.4'
Dy Dy -9.8046 9.8477 'International Tables Vol C Tables 4.2.6.8 and 6.1.1.4'
K K 0.3868 1.0657 'International Tables Vol C Tables 4.2.6.8 and 6.1.1.4'
N N 0.0311 0.0180 'International Tables Vol C Tables 4.2.6.8 and 6.1.1.4'
O O 0.0492 0.0322 'International Tables Vol C Tables 4.2.6.8 and 6.1.1.4'
P P 0.2955 0.4335 'International Tables Vol C Tables 4.2.6.8 and 6.1.1.4'
Si Si 0.2541 0.3302 'International Tables Vol C Tables 4.2.6.8 and 6.1.1.4'

loop_
_exptl_crystal_face_index_h
_exptl_crystal_face_index_k
_exptl_crystal_face_index_l
_exptl_crystal_face_perp_dist
_exptl_oxdiff_crystal_face_indexfrac_h
_exptl_oxdiff_crystal_face_indexfrac_k
_exptl_oxdiff_crystal_face_indexfrac_l
_exptl_oxdiff_crystal_face_x
_exptl_oxdiff_crystal_face_y
_exptl_oxdiff_crystal_face_z
3 12 9 0.0855 3.0045 12.0035 9.0167 0.0460 0.2229 -0.9754
-1 -11 -12 0.0968 -1.0051 -11.0081 -12.0149 -0.0016 0.0451 0.9681
-7 -9 5 0.0984 -7.0005 -8.9888 4.9868 -0.1991 -0.8742 0.4786
7 4 -12 0.0984 6.9978 3.9836 -11.9936 0.2288 0.9705 -0.0004
5 -9 10 0.0607 4.9972 -9.0095 10.0032 -0.9877 0.2482 -0.0330
-5 9 -9 0.0558 -4.9971 9.0099 -9.0028 0.9530 -0.2674 -0.0001
-1 -12 12 0.0756 -1.0019 -11.9987 11.9946 -0.8778 -0.4218 0.2211
1 9 -16 0.0656 1.0004 8.9956 -15.9986 0.8886 0.4757 0.0592
-5 0 18 0.1679 -4.9961 0.0169 18.0017 -0.3689 -0.8521 -0.4531
-6 6 -9 0.0386 -5.9978 6.0105 -9.0063 0.8761 -0.3915 0.1763
2 -6 17 0.0798 2.0000 -5.9995 17.0049 -0.9490 -0.1676 -0.3264
7 -4 -11 0.1074 6.9953 -4.0197 -10.9994 -0.1475 0.8909 0.3601
4 -6 15 0.0601 3.9992 -6.0042 15.0065 -0.9820 0.0737 -0.3177

loop_
_geom_angle_atom_site_label_1
_geom_angle_atom_site_label_2
_geom_angle_atom_site_label_3
_geom_angle
_geom_angle_site_symmetry_1
_geom_angle_site_symmetry_3
_geom_angle_publ_flag
N2 Dy1 N1 128.08(8) . . ?
N3 Dy1 N1 101.00(8) . . ?
N3 Dy1 N2 100.74(8) . . ?
N3 Dy1 C32 64.15(9) . . ?
N4 Dy1 N1 103.79(8) . . ?
N4 Dy1 N2 98.48(8) . . ?
N4 Dy1 N3 128.22(8) . . ?
N4 Dy1 C32 64.38(9) . . ?
C1 Dy1 N1 64.01(9) . . ?
C1 Dy1 N2 64.13(9) . . ?
C1 Dy1 N3 118.23(9) . . ?
C1 Dy1 N4 113.46(9) . . ?
C1 Dy1 C32 176.44(9) . . ?
C32 Dy1 N1 113.34(9) . . ?
C32 Dy1 N2 118.59(9) . . ?
N1 P1 C1 107.51(13) . . ?
N1 P1 C2 111.37(13) . . ?
N1 P1 C8 114.66(13) . . ?
C1 P1 C2 111.87(14) . . ?
C1 P1 C8 112.08(14) . . ?
C2 P1 C8 99.31(14) . . ?
N2 P2 C1 106.87(13) . . ?
N2 P2 C17 112.68(13) . . ?
N2 P2 C23 112.12(14) . . ?
C1 P2 C17 114.33(14) . . ?
C1 P2 C23 113.01(14) . . ?
C23 P2 C17 97.86(14) . . ?
N3 P3 C32 108.03(13) . . ?
N3 P3 C33 111.34(13) . . ?
N3 P3 C39 109.60(13) . . ?
C32 P3 C33 113.46(14) . . ?
C32 P3 C39 115.26(14) . . ?
C39 P3 C33 98.97(13) . . ?
N4 P4 C32 107.81(13) . . ?
N4 P4 C48 113.42(13) . . ?
N4 P4 C54 108.85(13) . . ?
C32 P4 C48 113.90(14) . . ?
C32 P4 C54 111.70(14) . . ?
C54 P4 C48 101.02(13) . . ?
N1 Si1 C14 112.91(15) . . ?
N1 Si1 C15 114.87(14) . . ?
N1 Si1 C16 108.36(14) . . ?
C14 Si1 C15 106.61(18) . . ?
C16 Si1 C14 106.90(15) . . ?
C16 Si1 C15 106.75(15) . . ?
N2 Si2 C29 112.29(14) . . ?
N2 Si2 C30 107.71(13) . . ?
N2 Si2 C31 114.84(14) . . ?
C29 Si2 C31 107.65(16) . . ?
C30 Si2 C29 107.88(15) . . ?
C30 Si2 C31 106.09(15) . . ?
N3 Si3 C45 117.66(16) . . ?
N3 Si3 C46 111.88(16) . . ?
N3 Si3 C47 105.64(14) . . ?
C46 Si3 C45 106.7(2) . . ?
C47 Si3 C45 105.11(18) . . ?
C47 Si3 C46 109.47(18) . . ?
N4 Si4 C60 115.32(14) . . ?
N4 Si4 C61 108.38(14) . . ?
N4 Si4 C62 111.26(15) . . ?
C61 Si4 C60 107.55(16) . . ?
C61 Si4 C62 108.26(17) . . ?
C62 Si4 C60 105.82(17) . . ?
P1 N1 Dy1 93.00(11) . . ?
P1 N1 Si1 130.05(16) . . ?
Si1 N1 Dy1 135.04(13) . . ?
P2 N2 Dy1 93.62(11) . . ?
P2 N2 Si2 131.93(15) . . ?
Si2 N2 Dy1 127.60(12) . . ?
P3 N3 Dy1 94.11(11) . . ?
P3 N3 Si3 130.99(15) . . ?
Si3 N3 Dy1 128.97(12) . . ?
P4 N4 Dy1 94.08(11) . . ?
P4 N4 Si4 131.00(15) . . ?
Si4 N4 Dy1 131.50(12) . . ?
P1 C1 Dy1 95.46(12) . . ?
P1 C1 P2 168.55(19) . . ?
P2 C1 Dy1 95.38(13) . . ?
C3 C2 P1 117.8(2) . . ?
C7 C2 P1 123.3(2) . . ?
C7 C2 C3 118.4(3) . . ?
C2 C3 H3 119.5 . . ?
C4 C3 C2 121.1(3) . . ?
C4 C3 H3 119.5 . . ?
C3 C4 H4 120.1 . . ?
C3 C4 C5 119.8(3) . . ?
C5 C4 H4 120.1 . . ?
C4 C5 H5 119.9 . . ?
C6 C5 C4 120.3(3) . . ?
C6 C5 H5 119.9 . . ?
C5 C6 H6 120.1 . . ?
C5 C6 C7 119.7(3) . . ?
C7 C6 H6 120.1 . . ?
C2 C7 C6 120.7(3) . . ?
C2 C7 H7 119.7 . . ?
C6 C7 H7 119.7 . . ?
C9 C8 P1 123.6(2) . . ?
C9 C8 C13 118.7(3) . . ?
C13 C8 P1 117.6(2) . . ?
C8 C9 H9 119.6 . . ?
C8 C9 C10 120.7(3) . . ?
C10 C9 H9 119.6 . . ?
C9 C10 H10 119.9 . . ?
C11 C10 C9 120.3(3) . . ?
C11 C10 H10 119.9 . . ?
C10 C11 H11 120.3 . . ?
C12 C11 C10 119.4(3) . . ?
C12 C11 H11 120.3 . . ?
C11 C12 H12 119.9 . . ?
C11 C12 C13 120.3(3) . . ?
C13 C12 H12 119.9 . . ?
C8 C13 C12 120.6(3) . . ?
C8 C13 H13 119.7 . . ?
C12 C13 H13 119.7 . . ?
Si1 C14 H14A 109.5 . . ?
Si1 C14 H14B 109.5 . . ?
Si1 C14 H14C 109.5 . . ?
H14A C14 H14B 109.5 . . ?
H14A C14 H14C 109.5 . . ?
H14B C14 H14C 109.5 . . ?
Si1 C15 H15A 109.5 . . ?
Si1 C15 H15B 109.5 . . ?
Si1 C15 H15C 109.5 . . ?
H15A C15 H15B 109.5 . . ?
H15A C15 H15C 109.5 . . ?
H15B C15 H15C 109.5 . . ?
Si1 C16 H16A 109.5 . . ?
Si1 C16 H16B 109.5 . . ?
Si1 C16 H16C 109.5 . . ?
H16A C16 H16B 109.5 . . ?
H16A C16 H16C 109.5 . . ?
H16B C16 H16C 109.5 . . ?
C18 C17 P2 118.9(2) . . ?
C18 C17 C22 118.7(3) . . ?
C22 C17 P2 122.4(2) . . ?
C17 C18 H18 119.6 . . ?
C17 C18 C19 120.7(3) . . ?
C19 C18 H18 119.6 . . ?
C18 C19 H19 120.0 . . ?
C20 C19 C18 120.1(3) . . ?
C20 C19 H19 120.0 . . ?
C19 C20 H20 120.2 . . ?
C19 C20 C21 119.6(3) . . ?
C21 C20 H20 120.2 . . ?
C20 C21 H21 120.0 . . ?
C22 C21 C20 120.1(3) . . ?
C22 C21 H21 120.0 . . ?
C17 C22 H22 119.7 . . ?
C21 C22 C17 120.7(3) . . ?
C21 C22 H22 119.7 . . ?
C24 C23 P2 117.4(2) . . ?
C28 C23 P2 123.7(3) . . ?
C28 C23 C24 118.9(3) . . ?
C23 C24 H24 119.2 . . ?
C25 C24 C23 121.5(3) . . ?
C25 C24 H24 119.2 . . ?
C24 C25 H25 120.2 . . ?
C26 C25 C24 119.6(3) . . ?
C26 C25 H25 120.2 . . ?
C25 C26 H26 120.0 . . ?
C25 C26 C27 120.0(3) . . ?
C27 C26 H26 120.0 . . ?
C26 C27 H27 119.7 . . ?
C26 C27 C28 120.6(4) . . ?
C28 C27 H27 119.7 . . ?
C23 C28 C27 119.4(3) . . ?
C23 C28 H28 120.3 . . ?
C27 C28 H28 120.3 . . ?
Si2 C29 H29A 109.5 . . ?
Si2 C29 H29B 109.5 . . ?
Si2 C29 H29C 109.5 . . ?
H29A C29 H29B 109.5 . . ?
H29A C29 H29C 109.5 . . ?
H29B C29 H29C 109.5 . . ?
Si2 C30 H30A 109.5 . . ?
Si2 C30 H30B 109.5 . . ?
Si2 C30 H30C 109.5 . . ?
H30A C30 H30B 109.5 . . ?
H30A C30 H30C 109.5 . . ?
H30B C30 H30C 109.5 . . ?
Si2 C31 H31A 109.5 . . ?
Si2 C31 H31B 109.5 . . ?
Si2 C31 H31C 109.5 . . ?
H31A C31 H31B 109.5 . . ?
H31A C31 H31C 109.5 . . ?
H31B C31 H31C 109.5 . . ?
P3 C32 Dy1 93.47(12) . . ?
P3 C32 P4 172.5(2) . . ?
P4 C32 Dy1 93.03(12) . . ?
C34 C33 P3 119.1(2) . . ?
C34 C33 C38 118.4(3) . . ?
C38 C33 P3 122.5(2) . . ?
C33 C34 H34 119.4 . . ?
C33 C34 C35 121.1(3) . . ?
C35 C34 H34 119.4 . . ?
C34 C35 H35 120.1 . . ?
C36 C35 C34 119.7(3) . . ?
C36 C35 H35 120.1 . . ?
C35 C36 H36 120.0 . . ?
C35 C36 C37 120.0(3) . . ?
C37 C36 H36 120.0 . . ?
C36 C37 H37 120.0 . . ?
C38 C37 C36 120.0(3) . . ?
C38 C37 H37 120.0 . . ?
C33 C38 H38 119.6 . . ?
C37 C38 C33 120.7(3) . . ?
C37 C38 H38 119.6 . . ?
C40 C39 P3 119.7(2) . . ?
C40 C39 C44 118.8(3) . . ?
C44 C39 P3 121.6(2) . . ?
C39 C40 H40 119.5 . . ?
C39 C40 C41 120.9(3) . . ?
C41 C40 H40 119.5 . . ?
C40 C41 H41 120.2 . . ?
C42 C41 C40 119.7(3) . . ?
C42 C41 H41 120.2 . . ?
C41 C42 H42 120.0 . . ?
C43 C42 C41 120.0(3) . . ?
C43 C42 H42 120.0 . . ?
C42 C43 H43 119.9 . . ?
C42 C43 C44 120.2(3) . . ?
C44 C43 H43 119.9 . . ?
C39 C44 H44 119.8 . . ?
C43 C44 C39 120.4(3) . . ?
C43 C44 H44 119.8 . . ?
Si3 C45 H45A 109.5 . . ?
Si3 C45 H45B 109.5 . . ?
Si3 C45 H45C 109.5 . . ?
H45A C45 H45B 109.5 . . ?
H45A C45 H45C 109.5 . . ?
H45B C45 H45C 109.5 . . ?
Si3 C46 H46A 109.5 . . ?
Si3 C46 H46B 109.5 . . ?
Si3 C46 H46C 109.5 . . ?
H46A C46 H46B 109.5 . . ?
H46A C46 H46C 109.5 . . ?
H46B C46 H46C 109.5 . . ?
Si3 C47 H47A 109.5 . . ?
Si3 C47 H47B 109.5 . . ?
Si3 C47 H47C 109.5 . . ?
H47A C47 H47B 109.5 . . ?
H47A C47 H47C 109.5 . . ?
H47B C47 H47C 109.5 . . ?
C49 C48 P4 123.0(2) . . ?
C49 C48 C53 118.5(3) . . ?
C53 C48 P4 118.4(2) . . ?
C48 C49 H49 119.7 . . ?
C48 C49 C50 120.6(3) . . ?
C50 C49 H49 119.7 . . ?
C49 C50 H50 120.0 . . ?
C51 C50 C49 120.1(3) . . ?
C51 C50 H50 120.0 . . ?
C50 C51 H51 120.0 . . ?
C50 C51 C52 120.0(3) . . ?
C52 C51 H51 120.0 . . ?
C51 C52 H52 120.0 . . ?
C51 C52 C53 120.0(3) . . ?
C53 C52 H52 120.0 . . ?
C48 C53 H53 119.6 . . ?
C52 C53 C48 120.8(3) . . ?
C52 C53 H53 119.6 . . ?
C55 C54 P4 122.5(2) . . ?
C55 C54 C59 118.4(3) . . ?
C59 C54 P4 119.0(2) . . ?
C54 C55 H55 119.5 . . ?
C56 C55 C54 120.9(3) . . ?
C56 C55 H55 119.5 . . ?
C55 C56 H56 120.0 . . ?
C55 C56 C57 119.9(3) . . ?
C57 C56 H56 120.0 . . ?
C56 C57 H57 120.2 . . ?
C58 C57 C56 119.5(3) . . ?
C58 C57 H57 120.2 . . ?
C57 C58 H58 119.8 . . ?
C59 C58 C57 120.4(3) . . ?
C59 C58 H58 119.8 . . ?
C54 C59 H59 119.6 . . ?
C58 C59 C54 120.9(3) . . ?
C58 C59 H59 119.6 . . ?
Si4 C60 H60A 109.5 . . ?
Si4 C60 H60B 109.5 . . ?
Si4 C60 H60C 109.5 . . ?
H60A C60 H60B 109.5 . . ?
H60A C60 H60C 109.5 . . ?
H60B C60 H60C 109.5 . . ?
Si4 C61 H61A 109.5 . . ?
Si4 C61 H61B 109.5 . . ?
Si4 C61 H61C 109.5 . . ?
H61A C61 H61B 109.5 . . ?
H61A C61 H61C 109.5 . . ?
H61B C61 H61C 109.5 . . ?
Si4 C62 H62A 109.5 . . ?
Si4 C62 H62B 109.5 . . ?
Si4 C62 H62C 109.5 . . ?
H62A C62 H62B 109.5 . . ?
H62A C62 H62C 109.5 . . ?
H62B C62 H62C 109.5 . . ?
O1 K1 C90 91.10(14) . . ?
O1 K1 C91 80.04(14) . . ?
O1 K1 C92 92.72(15) . . ?
O2 K1 O1 55.22(8) . . ?
O2 K1 O4 124.31(8) . . ?
O2 K1 O6 115.66(9) . . ?
O2 K1 C90 105.42(11) . . ?
O2 K1 C91 82.23(12) . . ?
O2 K1 C92 72.57(13) . . ?
O3 K1 O1 116.48(8) . . ?
O3 K1 O2 62.01(8) . . ?
O3 K1 O4 62.59(8) . . ?
O3 K1 O6 166.27(9) . . ?
O3 K1 C90 114.57(14) . . ?
O3 K1 C91 101.19(11) . . ?
O3 K1 C92 76.93(11) . . ?
O4 K1 O1 166.24(9) . . ?
O4 K1 O6 116.65(9) . . ?
O4 K1 C90 101.75(14) . . ?
O4 K1 C91 113.73(15) . . ?
O4 K1 C92 100.15(15) . . ?
O5 K1 O1 122.64(9) . . ?
O5 K1 O2 173.59(9) . . ?
O5 K1 O3 118.59(9) . . ?
O5 K1 O4 56.01(8) . . ?
O5 K1 O6 62.07(10) . . ?
O5 K1 C90 80.30(12) . . ?
O5 K1 C91 103.61(12) . . ?
O5 K1 C92 113.84(14) . . ?
O6 K1 O1 60.61(9) . . ?
O6 K1 C90 79.16(14) . . ?
O6 K1 C91 91.62(11) . . ?
O6 K1 C92 115.97(12) . . ?
O7 K1 O1 80.99(8) . . ?
O7 K1 O2 79.58(8) . . ?
O7 K1 O3 79.40(8) . . ?
O7 K1 O4 85.43(8) . . ?
O7 K1 O5 94.19(9) . . ?
O7 K1 O6 86.87(9) . . ?
O7 K1 C90 165.99(15) . . ?
O7 K1 C91 158.99(14) . . ?
O7 K1 C92 149.58(12) . . ?
C91 K1 C90 23.37(12) . . ?
C91 K1 C92 24.35(12) . . ?
C92 K1 C90 41.56(14) . . ?
C63 O1 K1 117.2(2) . . ?
C63 O1 C82 117.4(3) . . ?
C82 O1 K1 117.0(3) . . ?
C68 O2 K1 118.5(2) . . ?
C68 O2 C69 117.1(3) . . ?
C69 O2 K1 115.4(2) . . ?
C70 O3 K1 110.05(19) . . ?
C70 O3 C71 111.0(3) . . ?
C71 O3 K1 108.4(2) . . ?
C72 O4 K1 114.0(2) . . ?
C73 O4 K1 117.8(2) . . ?
C73 O4 C72 116.6(3) . . ?
C78 O5 K1 119.1(2) . . ?
C78 O5 C79 117.4(4) . . ?
C79 O5 K1 116.6(3) . . ?
C80 O6 K1 109.1(2) . . ?
C81 O6 K1 109.1(2) . . ?
C81 O6 C80 112.8(4) . . ?
C83 O7 K1 120.4(2) . . ?
C83 O7 C86 108.3(3) . . ?
C86 O7 K1 129.1(2) . . ?
O1 C63 C68 115.2(3) . . ?
C64 C63 O1 125.0(4) . . ?
C64 C63 C68 119.8(4) . . ?
C63 C64 H64 120.2 . . ?
C63 C64 C65 119.6(4) . . ?
C65 C64 H64 120.2 . . ?
C64 C65 H65 119.7 . . ?
C66 C65 C64 120.7(4) . . ?
C66 C65 H65 119.7 . . ?
C65 C66 H66 120.1 . . ?
C65 C66 C67 119.7(5) . . ?
C67 C66 H66 120.1 . . ?
C66 C67 H67 119.9 . . ?
C68 C67 C66 120.3(4) . . ?
C68 C67 H67 119.9 . . ?
O2 C68 C63 115.1(3) . . ?
C67 C68 O2 125.0(4) . . ?
C67 C68 C63 119.9(4) . . ?
O2 C69 H69A 110.1 . . ?
O2 C69 H69B 110.1 . . ?
O2 C69 C70 107.8(3) . . ?
H69A C69 H69B 108.5 . . ?
C70 C69 H69A 110.1 . . ?
C70 C69 H69B 110.1 . . ?
O3 C70 C69 109.6(3) . . ?
O3 C70 H70A 109.7 . . ?
O3 C70 H70B 109.7 . . ?
C69 C70 H70A 109.7 . . ?
C69 C70 H70B 109.7 . . ?
H70A C70 H70B 108.2 . . ?
O3 C71 H71A 109.7 . . ?
O3 C71 H71B 109.7 . . ?
O3 C71 C72 109.9(3) . . ?
H71A C71 H71B 108.2 . . ?
C72 C71 H71A 109.7 . . ?
C72 C71 H71B 109.7 . . ?
O4 C72 C71 108.3(3) . . ?
O4 C72 H72A 110.0 . . ?
O4 C72 H72B 110.0 . . ?
C71 C72 H72A 110.0 . . ?
C71 C72 H72B 110.0 . . ?
H72A C72 H72B 108.4 . . ?
O4 C73 C78 114.4(4) . . ?
C74 C73 O4 124.5(4) . . ?
C74 C73 C78 121.1(5) . . ?
C73 C74 H74 120.3 . . ?
C73 C74 C75 119.3(6) . . ?
C75 C74 H74 120.3 . . ?
C74 C75 H75 120.1 . . ?
C76 C75 C74 119.9(6) . . ?
C76 C75 H75 120.1 . . ?
C75 C76 H76 119.6 . . ?
C75 C76 C77 120.8(5) . . ?
C77 C76 H76 119.6 . . ?
C76 C77 H77 119.8 . . ?
C76 C77 C78 120.4(6) . . ?
C78 C77 H77 119.8 . . ?
O5 C78 C73 116.0(4) . . ?
O5 C78 C77 125.6(5) . . ?
C77 C78 C73 118.4(5) . . ?
O5 C79 H79A 110.2 . . ?
O5 C79 H79B 110.2 . . ?
O5 C79 C80 107.7(4) . . ?
H79A C79 H79B 108.5 . . ?
C80 C79 H79A 110.2 . . ?
C80 C79 H79B 110.2 . . ?
O6 C80 C79 110.0(4) . . ?
O6 C80 H80A 109.7 . . ?
O6 C80 H80B 109.7 . . ?
C79 C80 H80A 109.7 . . ?
C79 C80 H80B 109.7 . . ?
H80A C80 H80B 108.2 . . ?
O6 C81 H81A 109.7 . . ?
O6 C81 H81B 109.7 . . ?
O6 C81 C82 109.8(3) . . ?
H81A C81 H81B 108.2 . . ?
C82 C81 H81A 109.7 . . ?
C82 C81 H81B 109.7 . . ?
O1 C82 C81 107.8(3) . . ?
O1 C82 H82A 110.1 . . ?
O1 C82 H82B 110.1 . . ?
C81 C82 H82A 110.1 . . ?
C81 C82 H82B 110.1 . . ?
H82A C82 H82B 108.5 . . ?
O7 C83 H83A 110.5 . . ?
O7 C83 H83B 110.5 . . ?
O7 C83 C84 106.0(3) . . ?
H83A C83 H83B 108.7 . . ?
C84 C83 H83A 110.5 . . ?
C84 C83 H83B 110.5 . . ?
C83 C84 H84A 111.5 . . ?
C83 C84 H84B 111.5 . . ?
C83 C84 C85 101.5(3) . . ?
H84A C84 H84B 109.3 . . ?
C85 C84 H84A 111.5 . . ?
C85 C84 H84B 111.5 . . ?
C84 C85 H85A 111.4 . . ?
C84 C85 H85B 111.4 . . ?
H85A C85 H85B 109.3 . . ?
C86 C85 C84 101.9(3) . . ?
C86 C85 H85A 111.4 . . ?
C86 C85 H85B 111.4 . . ?
O7 C86 C85 107.3(3) . . ?
O7 C86 H86A 110.3 . . ?
O7 C86 H86B 110.3 . . ?
C85 C86 H86A 110.3 . . ?
C85 C86 H86B 110.3 . . ?
H86A C86 H86B 108.5 . . ?
H87A C87 H87B 109.5 . . ?
H87A C87 H87C 109.5 . . ?
H87B C87 H87C 109.5 . . ?
C88 C87 H87A 109.5 . . ?
C88 C87 H87B 109.5 . . ?
C88 C87 H87C 109.5 . . ?
C89 C88 C87 118.6(7) . . ?
C89 C88 C93 120.2(7) . . ?
C93 C88 C87 121.2(7) . . ?
C88 C89 H89 120.5 . . ?
C88 C89 C90 119.0(6) . . ?
C90 C89 H89 120.5 . . ?
K1 C90 H90 107.4 . . ?
C89 C90 K1 94.8(4) . . ?
C89 C90 H90 119.3 . . ?
C91 C90 K1 68.0(4) . . ?
C91 C90 C89 121.4(6) . . ?
C91 C90 H90 119.3 . . ?
K1 C91 H91 100.1 . . ?
C90 C91 K1 88.7(4) . . ?
C90 C91 H91 119.0 . . ?
C90 C91 C92 121.9(7) . . ?
C92 C91 K1 81.5(3) . . ?
C92 C91 H91 119.0 . . ?
K1 C92 H92 102.5 . . ?
C91 C92 K1 74.1(3) . . ?
C91 C92 H92 121.0 . . ?
C91 C92 C93 117.9(6) . . ?
C93 C92 K1 92.9(4) . . ?
C93 C92 H92 121.0 . . ?
C88 C93 C92 119.3(5) . . ?
C88 C93 H93 120.3 . . ?
C92 C93 H93 120.3 . . ?

loop_
_geom_bond_atom_site_label_1
_geom_bond_atom_site_label_2
_geom_bond_distance
_geom_bond_site_symmetry_2
_geom_bond_publ_flag
Dy1 N1 2.515(2) . ?
Dy1 N2 2.494(2) . ?
Dy1 N3 2.473(2) . ?
Dy1 N4 2.464(2) . ?
Dy1 C1 2.433(3) . ?
Dy1 C32 2.476(3) . ?
P1 N1 1.615(2) . ?
P1 C1 1.637(3) . ?
P1 C2 1.833(3) . ?
P1 C8 1.839(3) . ?
P2 N2 1.619(2) . ?
P2 C1 1.638(3) . ?
P2 C17 1.840(3) . ?
P2 C23 1.835(3) . ?
P3 N3 1.613(2) . ?
P3 C32 1.634(3) . ?
P3 C33 1.839(3) . ?
P3 C39 1.833(3) . ?
P4 N4 1.616(2) . ?
P4 C32 1.641(3) . ?
P4 C48 1.846(3) . ?
P4 C54 1.830(3) . ?
Si1 N1 1.717(3) . ?
Si1 C14 1.866(4) . ?
Si1 C15 1.894(3) . ?
Si1 C16 1.863(3) . ?
Si2 N2 1.711(3) . ?
Si2 C29 1.879(3) . ?
Si2 C30 1.869(3) . ?
Si2 C31 1.884(3) . ?
Si3 N3 1.717(3) . ?
Si3 C45 1.891(4) . ?
Si3 C46 1.881(4) . ?
Si3 C47 1.861(3) . ?
Si4 N4 1.710(3) . ?
Si4 C60 1.888(3) . ?
Si4 C61 1.868(3) . ?
Si4 C62 1.878(4) . ?
C2 C3 1.399(4) . ?
C2 C7 1.386(5) . ?
C3 H3 0.9500 . ?
C3 C4 1.379(5) . ?
C4 H4 0.9500 . ?
C4 C5 1.385(5) . ?
C5 H5 0.9500 . ?
C5 C6 1.379(5) . ?
C6 H6 0.9500 . ?
C6 C7 1.399(5) . ?
C7 H7 0.9500 . ?
C8 C9 1.386(4) . ?
C8 C13 1.391(4) . ?
C9 H9 0.9500 . ?
C9 C10 1.393(5) . ?
C10 H10 0.9500 . ?
C10 C11 1.384(6) . ?
C11 H11 0.9500 . ?
C11 C12 1.383(5) . ?
C12 H12 0.9500 . ?
C12 C13 1.393(5) . ?
C13 H13 0.9500 . ?
C14 H14A 0.9800 . ?
C14 H14B 0.9800 . ?
C14 H14C 0.9800 . ?
C15 H15A 0.9800 . ?
C15 H15B 0.9800 . ?
C15 H15C 0.9800 . ?
C16 H16A 0.9800 . ?
C16 H16B 0.9800 . ?
C16 H16C 0.9800 . ?
C17 C18 1.382(4) . ?
C17 C22 1.397(4) . ?
C18 H18 0.9500 . ?
C18 C19 1.394(4) . ?
C19 H19 0.9500 . ?
C19 C20 1.382(5) . ?
C20 H20 0.9500 . ?
C20 C21 1.389(5) . ?
C21 H21 0.9500 . ?
C21 C22 1.385(4) . ?
C22 H22 0.9500 . ?
C23 C24 1.392(5) . ?
C23 C28 1.388(5) . ?
C24 H24 0.9500 . ?
C24 C25 1.383(5) . ?
C25 H25 0.9500 . ?
C25 C26 1.378(6) . ?
C26 H26 0.9500 . ?
C26 C27 1.383(6) . ?
C27 H27 0.9500 . ?
C27 C28 1.403(5) . ?
C28 H28 0.9500 . ?
C29 H29A 0.9800 . ?
C29 H29B 0.9800 . ?
C29 H29C 0.9800 . ?
C30 H30A 0.9800 . ?
C30 H30B 0.9800 . ?
C30 H30C 0.9800 . ?
C31 H31A 0.9800 . ?
C31 H31B 0.9800 . ?
C31 H31C 0.9800 . ?
C33 C34 1.389(4) . ?
C33 C38 1.404(4) . ?
C34 H34 0.9500 . ?
C34 C35 1.391(5) . ?
C35 H35 0.9500 . ?
C35 C36 1.386(5) . ?
C36 H36 0.9500 . ?
C36 C37 1.391(5) . ?
C37 H37 0.9500 . ?
C37 C38 1.383(4) . ?
C38 H38 0.9500 . ?
C39 C40 1.384(4) . ?
C39 C44 1.392(4) . ?
C40 H40 0.9500 . ?
C40 C41 1.393(5) . ?
C41 H41 0.9500 . ?
C41 C42 1.382(6) . ?
C42 H42 0.9500 . ?
C42 C43 1.378(6) . ?
C43 H43 0.9500 . ?
C43 C44 1.391(5) . ?
C44 H44 0.9500 . ?
C45 H45A 0.9800 . ?
C45 H45B 0.9800 . ?
C45 H45C 0.9800 . ?
C46 H46A 0.9800 . ?
C46 H46B 0.9800 . ?
C46 H46C 0.9800 . ?
C47 H47A 0.9800 . ?
C47 H47B 0.9800 . ?
C47 H47C 0.9800 . ?
C48 C49 1.389(4) . ?
C48 C53 1.395(4) . ?
C49 H49 0.9500 . ?
C49 C50 1.400(5) . ?
C50 H50 0.9500 . ?
C50 C51 1.375(5) . ?
C51 H51 0.9500 . ?
C51 C52 1.381(5) . ?
C52 H52 0.9500 . ?
C52 C53 1.391(5) . ?
C53 H53 0.9500 . ?
C54 C55 1.392(4) . ?
C54 C59 1.405(4) . ?
C55 H55 0.9500 . ?
C55 C56 1.391(5) . ?
C56 H56 0.9500 . ?
C56 C57 1.394(5) . ?
C57 H57 0.9500 . ?
C57 C58 1.392(5) . ?
C58 H58 0.9500 . ?
C58 C59 1.377(4) . ?
C59 H59 0.9500 . ?
C60 H60A 0.9800 . ?
C60 H60B 0.9800 . ?
C60 H60C 0.9800 . ?
C61 H61A 0.9800 . ?
C61 H61B 0.9800 . ?
C61 H61C 0.9800 . ?
C62 H62A 0.9800 . ?
C62 H62B 0.9800 . ?
C62 H62C 0.9800 . ?
K1 O1 2.803(3) . ?
K1 O2 2.764(3) . ?
K1 O3 2.751(2) . ?
K1 O4 2.781(3) . ?
K1 O5 2.719(3) . ?
K1 O6 2.785(3) . ?
K1 O7 2.698(3) . ?
K1 C90 3.383(7) . ?
K1 C91 3.137(6) . ?
K1 C92 3.226(5) . ?
O1 C63 1.383(5) . ?
O1 C82 1.436(4) . ?
O2 C68 1.380(5) . ?
O2 C69 1.435(4) . ?
O3 C70 1.427(5) . ?
O3 C71 1.427(5) . ?
O4 C72 1.439(4) . ?
O4 C73 1.388(5) . ?
O5 C78 1.367(6) . ?
O5 C79 1.435(5) . ?
O6 C80 1.423(5) . ?
O6 C81 1.423(6) . ?
O7 C83 1.429(4) . ?
O7 C86 1.437(4) . ?
C63 C64 1.376(6) . ?
C63 C68 1.406(5) . ?
C64 H64 0.9500 . ?
C64 C65 1.402(7) . ?
C65 H65 0.9500 . ?
C65 C66 1.372(8) . ?
C66 H66 0.9500 . ?
C66 C67 1.391(7) . ?
C67 H67 0.9500 . ?
C67 C68 1.379(6) . ?
C69 H69A 0.9900 . ?
C69 H69B 0.9900 . ?
C69 C70 1.500(6) . ?
C70 H70A 0.9900 . ?
C70 H70B 0.9900 . ?
C71 H71A 0.9900 . ?
C71 H71B 0.9900 . ?
C71 C72 1.497(6) . ?
C72 H72A 0.9900 . ?
C72 H72B 0.9900 . ?
C73 C74 1.382(7) . ?
C73 C78 1.411(6) . ?
C74 H74 0.9500 . ?
C74 C75 1.406(8) . ?
C75 H75 0.9500 . ?
C75 C76 1.383(10) . ?
C76 H76 0.9500 . ?
C76 C77 1.385(9) . ?
C77 H77 0.9500 . ?
C77 C78 1.398(6) . ?
C79 H79A 0.9900 . ?
C79 H79B 0.9900 . ?
C79 C80 1.495(8) . ?
C80 H80A 0.9900 . ?
C80 H80B 0.9900 . ?
C81 H81A 0.9900 . ?
C81 H81B 0.9900 . ?
C81 C82 1.491(7) . ?
C82 H82A 0.9900 . ?
C82 H82B 0.9900 . ?
C83 H83A 0.9900 . ?
C83 H83B 0.9900 . ?
C83 C84 1.491(5) . ?
C84 H84A 0.9900 . ?
C84 H84B 0.9900 . ?
C84 C85 1.522(5) . ?
C85 H85A 0.9900 . ?
C85 H85B 0.9900 . ?
C85 C86 1.490(6) . ?
C86 H86A 0.9900 . ?
C86 H86B 0.9900 . ?
C87 H87A 0.9800 . ?
C87 H87B 0.9800 . ?
C87 H87C 0.9800 . ?
C87 C88 1.531(11) . ?
C88 C89 1.361(7) . ?
C88 C93 1.385(8) . ?
C89 H89 0.9500 . ?
C89 C90 1.373(9) . ?
C90 H90 0.9500 . ?
C90 C91 1.342(7) . ?
C91 H91 0.9500 . ?
C91 C92 1.345(7) . ?
C92 H92 0.9500 . ?
C92 C93 1.425(9) . ?
C93 H93 0.9500 . ?

loop_
_geom_torsion_atom_site_label_1
_geom_torsion_atom_site_label_2
_geom_torsion_atom_site_label_3
_geom_torsion_atom_site_label_4
_geom_torsion
_geom_torsion_site_symmetry_1
_geom_torsion_site_symmetry_2
_geom_torsion_site_symmetry_3
_geom_torsion_site_symmetry_4
_geom_torsion_publ_flag
P1 C2 C3 C4 169.4(3) . . . . ?
P1 C2 C7 C6 -170.8(3) . . . . ?
P1 C8 C9 C10 -174.5(3) . . . . ?
P1 C8 C13 C12 174.1(2) . . . . ?
P2 C17 C18 C19 -178.6(2) . . . . ?
P2 C17 C22 C21 179.8(2) . . . . ?
P2 C23 C24 C25 -178.6(3) . . . . ?
P2 C23 C28 C27 178.6(3) . . . . ?
P3 C33 C34 C35 178.3(2) . . . . ?
P3 C33 C38 C37 -178.5(2) . . . . ?
P3 C39 C40 C41 177.0(2) . . . . ?
P3 C39 C44 C43 -176.6(3) . . . . ?
P4 C48 C49 C50 176.4(3) . . . . ?
P4 C48 C53 C52 -176.9(3) . . . . ?
P4 C54 C55 C56 175.9(3) . . . . ?
P4 C54 C59 C58 -176.1(2) . . . . ?
N1 P1 C1 Dy1 1.17(15) . . . . ?
N1 P1 C1 P2 162.2(10) . . . . ?
N1 P1 C2 C3 172.8(2) . . . . ?
N1 P1 C2 C7 -15.2(3) . . . . ?
N1 P1 C8 C9 -72.3(3) . . . . ?
N1 P1 C8 C13 112.3(2) . . . . ?
N2 P2 C1 Dy1 -0.41(14) . . . . ?
N2 P2 C1 P1 -161.5(10) . . . . ?
N2 P2 C17 C18 104.5(2) . . . . ?
N2 P2 C17 C22 -78.2(3) . . . . ?
N2 P2 C23 C24 179.3(2) . . . . ?
N2 P2 C23 C28 -0.2(3) . . . . ?
N3 P3 C32 Dy1 -4.53(15) . . . . ?
N3 P3 C33 C34 -103.0(2) . . . . ?
N3 P3 C33 C38 77.4(3) . . . . ?
N3 P3 C39 C40 174.6(2) . . . . ?
N3 P3 C39 C44 -6.6(3) . . . . ?
N4 P4 C32 Dy1 -7.54(14) . . . . ?
N4 P4 C48 C49 93.1(3) . . . . ?
N4 P4 C48 C53 -91.4(3) . . . . ?
N4 P4 C54 C55 -0.8(3) . . . . ?
N4 P4 C54 C59 175.3(2) . . . . ?
C1 P1 N1 Dy1 -1.13(14) . . . . ?
C1 P1 N1 Si1 164.72(19) . . . . ?
C1 P1 C2 C3 -66.9(3) . . . . ?
C1 P1 C2 C7 105.1(3) . . . . ?
C1 P1 C8 C9 164.8(3) . . . . ?
C1 P1 C8 C13 -10.6(3) . . . . ?
C1 P2 N2 Dy1 0.40(14) . . . . ?
C1 P2 N2 Si2 151.88(19) . . . . ?
C1 P2 C17 C18 -17.8(3) . . . . ?
C1 P2 C17 C22 159.5(2) . . . . ?
C1 P2 C23 C24 -59.8(3) . . . . ?
C1 P2 C23 C28 120.7(3) . . . . ?
C2 P1 N1 Dy1 121.76(12) . . . . ?
C2 P1 N1 Si1 -72.4(2) . . . . ?
C2 P1 C1 Dy1 -121.41(12) . . . . ?
C2 P1 C1 P2 39.6(10) . . . . ?
C2 P1 C8 C9 46.5(3) . . . . ?
C2 P1 C8 C13 -128.9(2) . . . . ?
C2 C3 C4 C5 2.7(5) . . . . ?
C3 C2 C7 C6 1.2(5) . . . . ?
C3 C4 C5 C6 -0.5(6) . . . . ?
C4 C5 C6 C7 -1.3(6) . . . . ?
C5 C6 C7 C2 1.0(6) . . . . ?
C7 C2 C3 C4 -3.0(5) . . . . ?
C8 P1 N1 Dy1 -126.48(12) . . . . ?
C8 P1 N1 Si1 39.4(2) . . . . ?
C8 P1 C1 Dy1 128.05(12) . . . . ?
C8 P1 C1 P2 -70.9(10) . . . . ?
C8 P1 C2 C3 51.6(3) . . . . ?
C8 P1 C2 C7 -136.4(3) . . . . ?
C8 C9 C10 C11 0.1(5) . . . . ?
C9 C8 C13 C12 -1.5(5) . . . . ?
C9 C10 C11 C12 -0.5(6) . . . . ?
C10 C11 C12 C13 -0.1(5) . . . . ?
C11 C12 C13 C8 1.1(5) . . . . ?
C13 C8 C9 C10 0.9(5) . . . . ?
C14 Si1 N1 Dy1 91.7(2) . . . . ?
C14 Si1 N1 P1 -68.1(2) . . . . ?
C15 Si1 N1 Dy1 -145.78(19) . . . . ?
C15 Si1 N1 P1 54.4(3) . . . . ?
C16 Si1 N1 Dy1 -26.5(2) . . . . ?
C16 Si1 N1 P1 173.67(19) . . . . ?
C17 P2 N2 Dy1 -126.00(12) . . . . ?
C17 P2 N2 Si2 25.5(2) . . . . ?
C17 P2 C1 Dy1 125.00(12) . . . . ?
C17 P2 C1 P1 -36.0(11) . . . . ?
C17 P2 C23 C24 60.9(3) . . . . ?
C17 P2 C23 C28 -118.6(3) . . . . ?
C17 C18 C19 C20 -2.3(5) . . . . ?
C18 C17 C22 C21 -2.9(4) . . . . ?
C18 C19 C20 C21 -0.4(5) . . . . ?
C19 C20 C21 C22 1.4(5) . . . . ?
C20 C21 C22 C17 0.2(5) . . . . ?
C22 C17 C18 C19 3.9(5) . . . . ?
C23 P2 N2 Dy1 124.75(12) . . . . ?
C23 P2 N2 Si2 -83.8(2) . . . . ?
C23 P2 C1 Dy1 -124.21(13) . . . . ?
C23 P2 C1 P1 74.7(10) . . . . ?
C23 P2 C17 C18 -137.5(2) . . . . ?
C23 P2 C17 C22 39.8(3) . . . . ?
C23 C24 C25 C26 -0.4(5) . . . . ?
C24 C23 C28 C27 -0.9(5) . . . . ?
C24 C25 C26 C27 -0.2(6) . . . . ?
C25 C26 C27 C28 0.3(6) . . . . ?
C26 C27 C28 C23 0.3(6) . . . . ?
C28 C23 C24 C25 0.9(5) . . . . ?
C29 Si2 N2 Dy1 77.64(19) . . . . ?
C29 Si2 N2 P2 -65.4(2) . . . . ?
C30 Si2 N2 Dy1 -41.00(19) . . . . ?
C30 Si2 N2 P2 175.98(19) . . . . ?
C31 Si2 N2 Dy1 -158.94(15) . . . . ?
C31 Si2 N2 P2 58.0(2) . . . . ?
C32 P3 N3 Dy1 4.54(15) . . . . ?
C32 P3 N3 Si3 -149.3(2) . . . . ?
C32 P3 C33 C34 19.1(3) . . . . ?
C32 P3 C33 C38 -160.5(2) . . . . ?
C32 P3 C39 C40 52.5(3) . . . . ?
C32 P3 C39 C44 -128.7(3) . . . . ?
C32 P4 N4 Dy1 7.58(15) . . . . ?
C32 P4 N4 Si4 -152.9(2) . . . . ?
C32 P4 C48 C49 -143.1(3) . . . . ?
C32 P4 C48 C53 32.5(3) . . . . ?
C32 P4 C54 C55 -119.7(3) . . . . ?
C32 P4 C54 C59 56.4(3) . . . . ?
C33 P3 N3 Dy1 129.76(11) . . . . ?
C33 P3 N3 Si3 -24.1(3) . . . . ?
C33 P3 C32 Dy1 -128.48(11) . . . . ?
C33 P3 C39 C40 -68.8(3) . . . . ?
C33 P3 C39 C44 109.9(3) . . . . ?
C33 C34 C35 C36 1.1(5) . . . . ?
C34 C33 C38 C37 1.8(4) . . . . ?
C34 C35 C36 C37 0.2(5) . . . . ?
C35 C36 C37 C38 -0.4(5) . . . . ?
C36 C37 C38 C33 -0.6(5) . . . . ?
C38 C33 C34 C35 -2.1(4) . . . . ?
C39 P3 N3 Dy1 -121.78(11) . . . . ?
C39 P3 N3 Si3 84.4(2) . . . . ?
C39 P3 C32 Dy1 118.41(12) . . . . ?
C39 P3 C33 C34 141.8(2) . . . . ?
C39 P3 C33 C38 -37.9(3) . . . . ?
C39 C40 C41 C42 0.0(5) . . . . ?
C40 C39 C44 C43 2.2(5) . . . . ?
C40 C41 C42 C43 1.3(5) . . . . ?
C41 C42 C43 C44 -0.9(5) . . . . ?
C42 C43 C44 C39 -0.9(5) . . . . ?
C44 C39 C40 C41 -1.8(5) . . . . ?
C45 Si3 N3 Dy1 155.88(19) . . . . ?
C45 Si3 N3 P3 -58.5(3) . . . . ?
C46 Si3 N3 Dy1 -80.1(2) . . . . ?
C46 Si3 N3 P3 65.5(3) . . . . ?
C47 Si3 N3 Dy1 39.0(2) . . . . ?
C47 Si3 N3 P3 -175.4(2) . . . . ?
C48 P4 N4 Dy1 134.66(12) . . . . ?
C48 P4 N4 Si4 -25.8(2) . . . . ?
C48 P4 C32 Dy1 -134.34(12) . . . . ?
C48 P4 C54 C55 118.8(3) . . . . ?
C48 P4 C54 C59 -65.0(2) . . . . ?
C48 C49 C50 C51 0.3(6) . . . . ?
C49 C48 C53 C52 -1.2(5) . . . . ?
C49 C50 C51 C52 -1.3(6) . . . . ?
C50 C51 C52 C53 1.0(6) . . . . ?
C51 C52 C53 C48 0.3(5) . . . . ?
C53 C48 C49 C50 0.9(5) . . . . ?
C54 P4 N4 Dy1 -113.75(11) . . . . ?
C54 P4 N4 Si4 85.8(2) . . . . ?
C54 P4 C32 Dy1 112.00(12) . . . . ?
C54 P4 C48 C49 -23.2(3) . . . . ?
C54 P4 C48 C53 152.3(2) . . . . ?
C54 C55 C56 C57 0.3(5) . . . . ?
C55 C54 C59 C58 0.2(4) . . . . ?
C55 C56 C57 C58 -0.4(5) . . . . ?
C56 C57 C58 C59 0.4(5) . . . . ?
C57 C58 C59 C54 -0.3(5) . . . . ?
C59 C54 C55 C56 -0.2(4) . . . . ?
C60 Si4 N4 Dy1 162.40(18) . . . . ?
C60 Si4 N4 P4 -44.1(3) . . . . ?
C61 Si4 N4 Dy1 41.8(2) . . . . ?
C61 Si4 N4 P4 -164.7(2) . . . . ?
C62 Si4 N4 Dy1 -77.1(2) . . . . ?
C62 Si4 N4 P4 76.4(2) . . . . ?
K1 O1 C63 C64 -146.4(3) . . . . ?
K1 O1 C63 C68 33.3(4) . . . . ?
K1 O1 C82 C81 -33.7(4) . . . . ?
K1 O2 C68 C63 -35.1(4) . . . . ?
K1 O2 C68 C67 144.3(3) . . . . ?
K1 O2 C69 C70 39.9(3) . . . . ?
K1 O3 C70 C69 58.4(3) . . . . ?
K1 O3 C71 C72 -60.7(3) . . . . ?
K1 O4 C72 C71 -38.6(4) . . . . ?
K1 O4 C73 C74 -150.6(4) . . . . ?
K1 O4 C73 C78 29.7(4) . . . . ?
K1 O5 C78 C73 -35.0(4) . . . . ?
K1 O5 C78 C77 145.0(3) . . . . ?
K1 O5 C79 C80 41.0(4) . . . . ?
K1 O6 C80 C79 56.8(4) . . . . ?
K1 O6 C81 C82 -62.8(3) . . . . ?
K1 O7 C83 C84 145.1(2) . . . . ?
K1 O7 C86 C85 -168.1(2) . . . . ?
K1 C90 C91 C92 -79.2(6) . . . . ?
K1 C91 C92 C93 -84.7(5) . . . . ?
K1 C92 C93 C88 -75.6(5) . . . . ?
O1 C63 C64 C65 179.4(4) . . . . ?
O1 C63 C68 O2 0.5(5) . . . . ?
O1 C63 C68 C67 -179.0(4) . . . . ?
O2 C69 C70 O3 -66.8(4) . . . . ?
O3 C71 C72 O4 68.6(4) . . . . ?
O4 C73 C74 C75 178.2(5) . . . . ?
O4 C73 C78 O5 2.5(5) . . . . ?
O4 C73 C78 C77 -177.5(4) . . . . ?
O5 C79 C80 O6 -66.7(4) . . . . ?
O6 C81 C82 O1 65.3(4) . . . . ?
O7 C83 C84 C85 35.5(4) . . . . ?
C63 O1 C82 C81 179.0(3) . . . . ?
C63 C64 C65 C66 -0.8(8) . . . . ?
C64 C63 C68 O2 -179.7(4) . . . . ?
C64 C63 C68 C67 0.8(6) . . . . ?
C64 C65 C66 C67 1.6(8) . . . . ?
C65 C66 C67 C68 -1.2(8) . . . . ?
C66 C67 C68 O2 -179.4(4) . . . . ?
C66 C67 C68 C63 0.0(7) . . . . ?
C68 O2 C69 C70 -173.4(3) . . . . ?
C68 C63 C64 C65 -0.4(7) . . . . ?
C69 O2 C68 C63 179.2(3) . . . . ?
C69 O2 C68 C67 -1.3(6) . . . . ?
C70 O3 C71 C72 178.4(3) . . . . ?
C71 O3 C70 C69 178.3(3) . . . . ?
C72 O4 C73 C74 -9.4(6) . . . . ?
C72 O4 C73 C78 170.9(3) . . . . ?
C73 O4 C72 C71 178.8(3) . . . . ?
C73 C74 C75 C76 -0.4(9) . . . . ?
C74 C73 C78 O5 -177.2(4) . . . . ?
C74 C73 C78 C77 2.8(6) . . . . ?
C74 C75 C76 C77 2.1(9) . . . . ?
C75 C76 C77 C78 -1.3(8) . . . . ?
C76 C77 C78 O5 179.0(4) . . . . ?
C76 C77 C78 C73 -1.1(6) . . . . ?
C78 O5 C79 C80 -168.2(3) . . . . ?
C78 C73 C74 C75 -2.1(8) . . . . ?
C79 O5 C78 C73 175.1(3) . . . . ?
C79 O5 C78 C77 -5.0(6) . . . . ?
C80 O6 C81 C82 175.8(3) . . . . ?
C81 O6 C80 C79 178.3(3) . . . . ?
C82 O1 C63 C64 0.8(6) . . . . ?
C82 O1 C63 C68 -179.5(3) . . . . ?
C83 O7 C86 C85 -5.4(4) . . . . ?
C83 C84 C85 C86 -37.4(4) . . . . ?
C84 C85 C86 O7 27.1(4) . . . . ?
C86 O7 C83 C84 -19.4(4) . . . . ?
C87 C88 C89 C90 177.0(6) . . . . ?
C87 C88 C93 C92 -176.1(6) . . . . ?
C88 C89 C90 K1 67.2(6) . . . . ?
C88 C89 C90 C91 0.2(10) . . . . ?
C89 C88 C93 C92 4.8(9) . . . . ?
C89 C90 C91 K1 81.8(7) . . . . ?
C89 C90 C91 C92 2.7(11) . . . . ?
C90 C91 C92 K1 83.1(6) . . . . ?
C90 C91 C92 C93 -1.6(9) . . . . ?
C91 C92 C93 C88 -2.0(8) . . . . ?
C93 C88 C89 C90 -3.9(9) . . . . ?
